data_4349133
loop_
_publ_author_name
'Dudkin, Semyon V.'
'Erickson, Nathan R.'
'Vologzhanina, Anna V.'
'Novikov, Valentin V.'
'Rhoda, Hannah M.'
'Holstrom, Cole D.'
'Zatsikha, Yuriy V.'
'Yusubov, Mekhman S.'
'Voloshin, Yan Z.'
'Nemykin, Victor N.'

_publ_section_title
;
 Preparation, X-ray Structures, Spectroscopic, and Redox Properties of Di-
 and Trinuclear Iron-Zirconium and Iron-Hafnium Porphyrinoclathrochelates.
;
_journal_issue 22
_journal_name_full 'Inorganic chemistry'
_journal_page_first 11867
_journal_page_last 11882
_journal_paper_doi 10.1021/acs.inorgchem.6b01936
_journal_volume 55
_journal_year 2016
_chemical_formula_moiety 'C106 H80 Fe N14 O6 Zr2, C8 H18, 0.25(C7 H8)'
_chemical_formula_sum 'C115.75 H100 Fe N14 O6 Zr2'
_chemical_formula_weight 2021.38
_space_group_crystal_system triclinic
_space_group_IT_number 2
_space_group_name_Hall '-P 1'
_space_group_name_H-M_alt 'P -1'
_atom_sites_solution_hydrogens geom
_audit_creation_date 2016-09-23
_audit_creation_method
;
Olex2 1.2
(compiled 2016.09.09 svn.r3337 for OlexSys, GUI svn.r5227)
;
_cell_angle_alpha 65.2780(10)
_cell_angle_beta 80.8680(10)
_cell_angle_gamma 73.5230(10)
_cell_formula_units_Z 2
_cell_length_a 15.0421(2)
_cell_length_b 20.6793(2)
_cell_length_c 21.0501(3)
_cell_measurement_reflns_used 5874
_cell_measurement_temperature 296(2)
_cell_measurement_theta_max 61.59
_cell_measurement_theta_min 3.07
_cell_volume 5697.43(13)
_computing_molecular_graphics 'Olex2 (Dolomanov et al., 2009)'
_computing_publication_material 'Olex2 (Dolomanov et al., 2009)'
_computing_structure_refinement 'XL (Sheldrick, 2008)'
_diffrn_ambient_temperature 296.15
_diffrn_measured_fraction_theta_full 0.921
_diffrn_measured_fraction_theta_max 0.931
_diffrn_measurement_device_type 'Bruker APEX-II CCD'
_diffrn_measurement_method '\f and \w scans'
_diffrn_radiation_monochromator graphite
_diffrn_radiation_type CuK\a
_diffrn_radiation_wavelength 1.54178
_diffrn_reflns_av_R_equivalents 0.0661
_diffrn_reflns_av_unetI/netI 0.0766
_diffrn_reflns_Laue_measured_fraction_full 0.921
_diffrn_reflns_Laue_measured_fraction_max 0.931
_diffrn_reflns_limit_h_max 17
_diffrn_reflns_limit_h_min -18
_diffrn_reflns_limit_k_max 24
_diffrn_reflns_limit_k_min -24
_diffrn_reflns_limit_l_max 25
_diffrn_reflns_limit_l_min -24
_diffrn_reflns_number 53969
_diffrn_reflns_point_group_measured_fraction_full 0.921
_diffrn_reflns_point_group_measured_fraction_max 0.931
_diffrn_reflns_theta_full 68.000
_diffrn_reflns_theta_max 67.499
_diffrn_reflns_theta_min 3.067
_diffrn_standards_number 0
_exptl_absorpt_coefficient_mu 2.925
_exptl_absorpt_correction_T_max 0.2264
_exptl_absorpt_correction_T_min 0.0470
_exptl_absorpt_correction_type multi-scan
_exptl_absorpt_process_details
;
SADABS-2012/1 (Bruker,2012) was used for absorption correction.
wR2(int) was 0.1506 before and 0.0687 after correction.
The Ratio of minimum to maximum transmission is 0.2076.
The \l/2 correction factor is 0.0015.
;
_exptl_crystal_colour red
_exptl_crystal_colour_primary red
_exptl_crystal_density_diffrn 1.178
_exptl_crystal_description plate
_exptl_crystal_F_000 2093
_exptl_crystal_size_max 0.24
_exptl_crystal_size_mid 0.22
_exptl_crystal_size_min 0.08
_refine_diff_density_max 2.266
_refine_diff_density_min -2.304
_refine_diff_density_rms 0.209
_refine_ls_extinction_method none
_refine_ls_goodness_of_fit_ref 1.094
_refine_ls_hydrogen_treatment constr
_refine_ls_matrix_type full
_refine_ls_number_parameters 1093
_refine_ls_number_reflns 19118
_refine_ls_number_restraints 11
_refine_ls_restrained_S_all 1.097
_refine_ls_R_factor_all 0.1128
_refine_ls_R_factor_gt 0.0953
_refine_ls_shift/su_max 0.008
_refine_ls_shift/su_mean 0.004
_refine_ls_structure_factor_coef Fsqd
_refine_ls_weighting_details 'w=1/[\s^2^(Fo^2^)+(0.2000P)^2^+5.0000P] where P=(Fo^2^+2Fc^2^)/3'
_refine_ls_weighting_scheme calc
_refine_ls_wR_factor_gt 0.2558
_refine_ls_wR_factor_ref 0.2870
_reflns_Friedel_coverage 0.000
_reflns_number_gt 14838
_reflns_number_total 19118
_reflns_threshold_expression 'I > 2\s(I)'
_cod_data_source_file ic6b01936_si_002.cif
_cod_data_source_block 4a
_cod_database_code 4349133
_shelxl_version_number 2014-3
_shelx_space_group_comment
;
The symmetry employed for this shelxl refinement is uniquely defined
by the following loop, which should always be used as a source of
symmetry information in preference to the above space-group names.
They are only intended as comments.
;
_shelx_estimated_absorpt_t_max 0.800
_shelx_estimated_absorpt_t_min 0.540
_olex2_refinement_description
;
1. Fixed Uiso
 At 1.2 times of:
  All C(H) groups, All C(H,H) groups, All C(H,H,H,H) groups
 At 1.5 times of:
  All C(H,H,H) groups
2. Restrained distances
 C6-C5A
 1.5 with sigma of 0.02
 C14S-C10S
 1.5 with sigma of 0.02
 C15S-C14S
 2.5 with sigma of 0.02
 C14S-C9S
 2.5 with sigma of 0.02
 C15S-C10S
 1.5 with sigma of 0.02
 C2S-C6S
 1.5 with sigma of 0.02
 C2S-C1S
 1.5 with sigma of 0.02
 C23S-C17S
 1.5 with sigma of 0.02
 C5-C4A = C4A-C3 = C5A-C4
 1.5 with sigma of 0.02
3. Uiso/Uaniso restraints and constraints
Uiso(C4) = Uiso(C4A) = Uiso(C5) = Uiso(C5A)
Uanis(C1S) = Uanis(C2S) = Uanis(C7S) = Uanis(C6S) = Uanis(C3S) = Uanis(C4S) =
Uanis(C8S) = Uanis(C5S)
Uanis(C14S) = Uanis(C10S) = Uanis(C15S) = Uanis(C9S) = Uanis(C11S) =
Uanis(C12S) = Uanis(C16S) = Uanis(C13S)
Uanis(C23S) = Uanis(C17S) = Uanis(C18S) = Uanis(C19S) = Uanis(C20S) =
Uanis(C21S) = Uanis(C22S)
4. Others
 Fixed Sof: H3BC(0.5) H3BD(0.5) H3AA(0.5) H3AB(0.5) C5(0.5) H5A(0.5) H5B(0.5)
 H6AA(0.5) H6AB(0.5) H6BC(0.5) H6BD(0.5) C45(0.75) C50(0.75) H50(0.75)
 C49(0.75) H49(0.75) C48(0.75) H48(0.75) C47(0.75) H47(0.75) C46(0.75)
 H46(0.75) C51(0.5) C56(0.5) H56(0.5) C55(0.5) H55(0.5) C54(0.5) H54(0.5)
 C53(0.5) H53(0.5) C52(0.5) H52(0.5) C89(0.5) C94(0.5) H94(0.5) C93(0.5)
 H93(0.5) C92(0.5) H92(0.5) C91(0.5) H91(0.5) C90(0.5) H90(0.5) C4(0.5)
 H4A(0.5) H4B(0.5) C4S(0.5) H4S(0.5) C12S(0.5) H12S(0.5) C2S(0.5) C8S(0.5)
 H8SA(0.5) H8SB(0.5) H8SC(0.5) C7S(0.5) H7SA(0.5) H7SB(0.5) H7SC(0.5) C5S(0.5)
 H5SA(0.5) H5SB(0.5) H5SC(0.5) C11S(0.5) H11C(0.5) H11D(0.5) C10S(0.5)
 C13S(0.5) H13A(0.5) H13B(0.5) H13C(0.5) C16S(0.5) H16C(0.5) H16D(0.5)
 H16E(0.5) C9S(0.5) H9SA(0.5) H9SB(0.5) H9SC(0.5) C6S(0.5) H6SA(0.5) H6SB(0.5)
 H6SC(0.5) C14S(0.5) H14A(0.5) H14B(0.5) H14C(0.5) C15S(0.5) H15C(0.5)
 H15D(0.5) H15E(0.5) C46A(0.25) H46A(0.25) C47A(0.25) H47A(0.25) C48A(0.25)
 H48A(0.25) C49A(0.25) H49A(0.25) C50A(0.25) H50A(0.25) C45A(0.25) C90A(0.5)
 H90A(0.5) C89A(0.5) C94A(0.5) H94A(0.5) C93A(0.5) H93A(0.5) C92A(0.5)
 H92A(0.5) C91A(0.5) H91A(0.5) C51A(0.5) C52A(0.5) H52A(0.5) C53A(0.5)
 H53A(0.5) C54A(0.5) H54A(0.5) C55A(0.5) H55A(0.5) C56A(0.5) H56A(0.5) C5A(0.5)
 H5AA(0.5) H5AB(0.5) C4A(0.5) H4AA(0.5) H4AB(0.5) C3S(0.5) H3SA(0.5) H3SB(0.5)
 C1S(0.5) H1SA(0.5) H1SB(0.5) H1SC(0.5) C23S(0.25) H23A(0.25) H23B(0.25)
 H23C(0.25) C22S(0.25) H22S(0.25) C17S(0.25) C18S(0.25) H18S(0.25) C19S(0.25)
 H19S(0.25) C20S(0.25) H20S(0.25) C21S(0.25) H21S(0.25)
5.a Ternary CH refined with riding coordinates:
 C4S(H4S), C12S(H12S)
5.b Secondary CH2 refined with riding coordinates:
 C3(H3BC,H3BD), C3(H3AA,H3AB), C5(H5A,H5B), C6(H6AA,H6AB), C6(H6BC,H6BD),
 C9(H9A,H9B), C10(H10A,H10B), C11(H11A,H11B), C12(H12A,H12B), C15(H15A,H15B),
 C16(H16A,H16B), C17(H17A,H17B), C18(H18A,H18B), C4(H4A,H4B), C11S(H11C,H11D),
 C5A(H5AA,H5AB), C4A(H4AA,H4AB), C3S(H3SA,H3SB)
5.c Aromatic/amide H refined with riding coordinates:
 C20(H20), C21(H21), C25(H25), C26(H26), C30(H30), C31(H31), C35(H35),
 C36(H36), C40(H40), C41(H41), C42(H42), C43(H43), C44(H44), C50(H50), C49(H49),
  C48(H48), C47(H47), C46(H46), C56(H56), C55(H55), C54(H54), C53(H53),
 C52(H52), C58(H58), C59(H59), C60(H60), C61(H61), C62(H62), C64(H64), C65(H65),
  C69(H69), C70(H70), C74(H74), C75(H75), C79(H79), C80(H80), C84(H84),
 C85(H85), C86(H86), C87(H87), C88(H88), C94(H94), C93(H93), C92(H92), C91(H91),
  C90(H90), C96(H96), C97(H97), C98(H98), C99(H99), C100(H100), C106(H106),
 C105(H105), C104(H104), C103(H103), C102(H102), C46A(H46A), C47A(H47A),
 C48A(H48A), C49A(H49A), C50A(H50A), C90A(H90A), C94A(H94A), C93A(H93A),
 C92A(H92A), C91A(H91A), C52A(H52A), C53A(H53A), C54A(H54A), C55A(H55A),
 C56A(H56A), C22S(H22S), C18S(H18S), C19S(H19S), C20S(H20S), C21S(H21S)
5.d Fitted hexagon refined as free rotating group:
 C39(C40,C41,C42,C43,C44), C45(C50,C49,C48,C47,C46), C51(C56,C55,C54,C53,C52),
 C57(C58,C59,C60,C61,C62), C83(C84,C85,C86,C87,C88), C89(C94,C93,C92,C91,C90),
 C95(C96,C97,C98,C99,C100), C101(C106,C105,C104,C103,C102), C46A(C47A,C48A,C49A,
 C50A,C45A), C90A(C89A,C94A,C93A,C92A,C91A), C51A(C52A,C53A,C54A,C55A,C56A),
 C22S(C17S,C18S,C19S,C20S,C21S)
5.e Idealised Me refined as rotating group:
 C8S(H8SA,H8SB,H8SC), C7S(H7SA,H7SB,H7SC), C5S(H5SA,H5SB,H5SC), C13S(H13A,H13B,
 H13C), C16S(H16C,H16D,H16E), C9S(H9SA,H9SB,H9SC), C6S(H6SA,H6SB,H6SC),
 C14S(H14A,H14B,H14C), C15S(H15C,H15D,H15E), C1S(H1SA,H1SB,H1SC), C23S(H23A,
 H23B,H23C)
;
_olex2_submission_special_instructions 'No special instructions were received'

loop_
_space_group_symop_operation_xyz
'x, y, z'
'-x, -y, -z'

loop_
_atom_site_label
_atom_site_type_symbol
_atom_site_fract_x
_atom_site_fract_y
_atom_site_fract_z
_atom_site_U_iso_or_equiv
_atom_site_adp_type
_atom_site_occupancy
_atom_site_site_symmetry_order
_atom_site_calc_flag
_atom_site_refinement_flags_posn
_atom_site_refinement_flags_occupancy
_atom_site_disorder_assembly
_atom_site_disorder_group
Zr1 Zr 0.61733(3) 0.22167(2) 0.24711(2) 0.02579(17) Uani 1 1 d . . . .
Zr2 Zr 0.19522(3) 0.15681(2) 0.14422(2) 0.02868(17) Uani 1 1 d . . . .
Fe1 Fe 0.40582(5) 0.18898(4) 0.19615(4) 0.0235(2) Uani 1 1 d . . . .
O1 O 0.5365(3) 0.2817(2) 0.1565(2) 0.0344(8) Uani 1 1 d . . . .
O2 O 0.3300(3) 0.1546(2) 0.0977(2) 0.0366(9) Uani 1 1 d . . . .
O3 O 0.4832(3) 0.2206(2) 0.29640(19) 0.0319(8) Uani 1 1 d . . . .
O4 O 0.2114(3) 0.2481(2) 0.1580(2) 0.0333(8) Uani 1 1 d . . . .
O5 O 0.6002(3) 0.1308(2) 0.2335(2) 0.0337(8) Uani 1 1 d . . . .
O6 O 0.2701(3) 0.0996(2) 0.2378(2) 0.0342(8) Uani 1 1 d . . . .
N1 N 0.4821(3) 0.2523(3) 0.1356(2) 0.0323(10) Uani 1 1 d . . . .
N2 N 0.3904(3) 0.1868(3) 0.1095(2) 0.0323(10) Uani 1 1 d . . . .
N3 N 0.4074(3) 0.2285(3) 0.2639(2) 0.0318(10) Uani 1 1 d . . . .
N4 N 0.2811(3) 0.2464(2) 0.1929(2) 0.0302(9) Uani 1 1 d . . . .
N5 N 0.5159(3) 0.1172(3) 0.2342(2) 0.0319(10) Uani 1 1 d . . . .
N6 N 0.3578(3) 0.1028(2) 0.2420(2) 0.0310(10) Uani 1 1 d . . . .
N7 N 0.7306(3) 0.2521(3) 0.1610(2) 0.0321(10) Uani 1 1 d . . . .
N8 N 0.7445(3) 0.1264(2) 0.2891(2) 0.0298(9) Uani 1 1 d . . . .
N9 N 0.6234(3) 0.2142(3) 0.3582(2) 0.0314(10) Uani 1 1 d . . . .
N10 N 0.6059(3) 0.3413(2) 0.2294(2) 0.0312(10) Uani 1 1 d . . . .
N11 N 0.1827(3) 0.1782(3) 0.0293(3) 0.0336(10) Uani 1 1 d . . . .
N12 N 0.2162(3) 0.0416(3) 0.1462(3) 0.0351(10) Uani 1 1 d . . . .
N13 N 0.0906(3) 0.1112(3) 0.2315(3) 0.0373(11) Uani 1 1 d . . . .
N14 N 0.0603(3) 0.2481(3) 0.1137(3) 0.0349(10) Uani 1 1 d . . . .
C1 C 0.4912(4) 0.2608(3) 0.0703(3) 0.0378(13) Uani 1 1 d . . . .
C3 C 0.4221(6) 0.2371(5) -0.0198(3) 0.059(2) Uani 1 1 d D . . .
H3BC H 0.3680 0.2764 -0.0390 0.071 Uiso 0.5 1 calc R P A 2
H3BD H 0.4134 0.1925 -0.0201 0.071 Uiso 0.5 1 calc R P A 2
H3AA H 0.3596 0.2365 -0.0254 0.071 Uiso 0.5 1 calc R P B 1
H3AB H 0.4653 0.1978 -0.0305 0.071 Uiso 0.5 1 calc R P B 1
C2 C 0.4325(4) 0.2265(3) 0.0539(3) 0.0366(12) Uani 1 1 d . . . .
C5 C 0.5430(9) 0.3074(9) -0.0558(9) 0.0517(16) Uiso 0.5 1 d D P C 1
H5A H 0.5841 0.2641 -0.0609 0.062 Uiso 0.5 1 calc R P C 1
H5B H 0.5628 0.3499 -0.0908 0.062 Uiso 0.5 1 calc R P C 1
C6 C 0.5522(6) 0.3038(5) 0.0154(3) 0.061(2) Uani 1 1 d D . . .
H6AA H 0.5366 0.3533 0.0138 0.074 Uiso 0.5 1 calc R P C 1
H6AB H 0.6163 0.2816 0.0282 0.074 Uiso 0.5 1 calc R P C 1
H6BC H 0.6158 0.2747 0.0194 0.074 Uiso 0.5 1 calc R P C 2
H6BD H 0.5503 0.3478 0.0221 0.074 Uiso 0.5 1 calc R P C 2
C7 C 0.3323(4) 0.2748(3) 0.2720(3) 0.0334(12) Uani 1 1 d . . . .
C8 C 0.2562(4) 0.2812(3) 0.2353(3) 0.0298(11) Uani 1 1 d . . . .
C9 C 0.1605(4) 0.3237(4) 0.2439(4) 0.0420(14) Uani 1 1 d . . . .
H9A H 0.1168 0.2945 0.2508 0.050 Uiso 1 1 calc R . . .
H9B H 0.1453 0.3677 0.2017 0.050 Uiso 1 1 calc R . . .
C10 C 0.1520(5) 0.3446(5) 0.3062(5) 0.058(2) Uani 1 1 d . . . .
H10A H 0.0941 0.3811 0.3046 0.070 Uiso 1 1 calc R . . .
H10B H 0.1501 0.3017 0.3492 0.070 Uiso 1 1 calc R . . .
C11 C 0.2304(5) 0.3746(5) 0.3070(5) 0.063(2) Uani 1 1 d . . . .
H11A H 0.2191 0.3916 0.3448 0.075 Uiso 1 1 calc R . . .
H11B H 0.2338 0.4164 0.2633 0.075 Uiso 1 1 calc R . . .
C12 C 0.3243(4) 0.3166(4) 0.3169(4) 0.0444(15) Uani 1 1 d . . . .
H12A H 0.3748 0.3408 0.3045 0.053 Uiso 1 1 calc R . . .
H12B H 0.3289 0.2829 0.3656 0.053 Uiso 1 1 calc R . . .
C13 C 0.5088(4) 0.0505(3) 0.2747(3) 0.0332(12) Uani 1 1 d . . . .
C14 C 0.4166(4) 0.0416(3) 0.2743(3) 0.0340(12) Uani 1 1 d . . . .
C15 C 0.3945(5) -0.0320(3) 0.3107(4) 0.0436(14) Uani 1 1 d . . . .
H15A H 0.3630 -0.0405 0.2791 0.052 Uiso 1 1 calc R . . .
H15B H 0.3528 -0.0325 0.3510 0.052 Uiso 1 1 calc R . . .
C16 C 0.4806(5) -0.0927(3) 0.3343(4) 0.0484(15) Uani 1 1 d . . . .
H16A H 0.5125 -0.1024 0.2942 0.058 Uiso 1 1 calc R . . .
H16B H 0.4628 -0.1370 0.3674 0.058 Uiso 1 1 calc R . . .
C17 C 0.5472(5) -0.0749(4) 0.3687(4) 0.0539(17) Uani 1 1 d . . . .
H17A H 0.5983 -0.1174 0.3871 0.065 Uiso 1 1 calc R . . .
H17B H 0.5151 -0.0624 0.4074 0.065 Uiso 1 1 calc R . . .
C18 C 0.5844(5) -0.0104(4) 0.3147(4) 0.0499(16) Uani 1 1 d . . . .
H18A H 0.6164 0.0072 0.3384 0.060 Uiso 1 1 calc R . . .
H18B H 0.6288 -0.0269 0.2826 0.060 Uiso 1 1 calc R . . .
C19 C 0.8025(4) 0.0932(3) 0.2484(3) 0.0298(11) Uani 1 1 d . . . .
C20 C 0.8420(4) 0.0174(3) 0.2911(3) 0.0354(12) Uani 1 1 d . . . .
H20 H 0.8836 -0.0167 0.2760 0.042 Uiso 1 1 calc R . . .
C21 C 0.8077(4) 0.0055(3) 0.3567(3) 0.0356(12) Uani 1 1 d . . . .
H21 H 0.8211 -0.0386 0.3955 0.043 Uiso 1 1 calc R . . .
C22 C 0.7465(4) 0.0729(3) 0.3561(3) 0.0306(11) Uani 1 1 d . . . .
C23 C 0.6987(4) 0.0821(3) 0.4147(3) 0.0341(12) Uani 1 1 d . . . .
C24 C 0.6448(4) 0.1494(3) 0.4153(3) 0.0353(12) Uani 1 1 d . . . .
C25 C 0.6072(5) 0.1598(4) 0.4783(3) 0.0475(16) Uani 1 1 d . . . .
H25 H 0.6116 0.1241 0.5237 0.057 Uiso 1 1 calc R . . .
C26 C 0.5639(5) 0.2321(4) 0.4587(3) 0.0501(16) Uani 1 1 d . . . .
H26 H 0.5337 0.2553 0.4885 0.060 Uiso 1 1 calc R . . .
C27 C 0.5730(4) 0.2662(3) 0.3839(3) 0.0365(12) Uani 1 1 d . . . .
C28 C 0.5388(4) 0.3413(3) 0.3447(3) 0.0373(13) Uani 1 1 d . . . .
C29 C 0.5562(4) 0.3753(3) 0.2717(3) 0.0344(12) Uani 1 1 d . . . .
C30 C 0.5302(5) 0.4530(4) 0.2317(4) 0.0472(15) Uani 1 1 d . . . .
H30 H 0.4940 0.4883 0.2477 0.057 Uiso 1 1 calc R . . .
C31 C 0.5676(5) 0.4650(3) 0.1673(4) 0.0462(15) Uani 1 1 d . . . .
H31 H 0.5626 0.5104 0.1301 0.055 Uiso 1 1 calc R . . .
C32 C 0.6168(4) 0.3959(3) 0.1655(3) 0.0330(12) Uani 1 1 d . . . .
C33 C 0.6729(4) 0.3872(3) 0.1080(3) 0.0353(12) Uani 1 1 d . . . .
C34 C 0.7268(4) 0.3191(3) 0.1078(3) 0.0348(12) Uani 1 1 d . . . .
C35 C 0.7872(4) 0.3127(3) 0.0500(3) 0.0378(13) Uani 1 1 d . . . .
H35 H 0.7964 0.3509 0.0079 0.045 Uiso 1 1 calc R . . .
C36 C 0.8282(4) 0.2409(3) 0.0680(3) 0.0385(13) Uani 1 1 d . . . .
H36 H 0.8705 0.2201 0.0404 0.046 Uiso 1 1 calc R . . .
C37 C 0.7946(4) 0.2027(3) 0.1373(3) 0.0327(12) Uani 1 1 d . . . .
C38 C 0.8249(4) 0.1267(3) 0.1779(3) 0.0320(11) Uani 1 1 d . . . .
C39 C 0.7065(3) 0.01584(18) 0.48299(16) 0.0371(12) Uani 1 1 d . . . .
C40 C 0.7838(2) -0.0087(2) 0.5228(2) 0.0439(14) Uani 1 1 d G . . .
H40 H 0.8311 0.0160 0.5074 0.053 Uiso 1 1 calc R . . .
C41 C 0.7905(3) -0.0700(2) 0.58553(19) 0.0490(16) Uani 1 1 d G . . .
H41 H 0.8423 -0.0864 0.6122 0.059 Uiso 1 1 calc R . . .
C42 C 0.7198(3) -0.10683(19) 0.60849(17) 0.0516(17) Uani 1 1 d G . . .
H42 H 0.7243 -0.1479 0.6505 0.062 Uiso 1 1 calc R . . .
C43 C 0.6425(3) -0.0823(2) 0.5687(2) 0.0482(15) Uani 1 1 d G . . .
H43 H 0.5952 -0.1070 0.5840 0.058 Uiso 1 1 calc R . . .
C44 C 0.6358(2) -0.0210(2) 0.5059(2) 0.0455(14) Uani 1 1 d G . . .
H44 H 0.5841 -0.0046 0.4793 0.055 Uiso 1 1 calc R . . .
C45 C 0.4852(5) 0.3879(4) 0.3841(4) 0.047(4) Uiso 0.75 1 d . P D 1
C50 C 0.5187(5) 0.4452(5) 0.3815(5) 0.081(3) Uiso 0.75 1 d G P D 1
H50 H 0.5740 0.4536 0.3566 0.097 Uiso 0.75 1 calc R P D 1
C49 C 0.4695(7) 0.4898(5) 0.4161(6) 0.115(5) Uiso 0.75 1 d G P D 1
H49 H 0.4919 0.5281 0.4143 0.138 Uiso 0.75 1 calc R P D 1
C48 C 0.3868(6) 0.4772(5) 0.4533(5) 0.086(4) Uiso 0.75 1 d G P D 1
H48 H 0.3539 0.5070 0.4764 0.104 Uiso 0.75 1 calc R P D 1
C47 C 0.3534(5) 0.4199(4) 0.4560(4) 0.069(3) Uiso 0.75 1 d G P D 1
H47 H 0.2981 0.4115 0.4809 0.083 Uiso 0.75 1 calc R P D 1
C46 C 0.4025(5) 0.3753(4) 0.4214(4) 0.057(2) Uiso 0.75 1 d G P D 1
H46 H 0.3801 0.3370 0.4232 0.069 Uiso 0.75 1 calc R P D 1
C51 C 0.6842(8) 0.4546(5) 0.0439(4) 0.038(9) Uiso 0.5 1 d . P E 1
C56 C 0.7415(7) 0.4957(6) 0.0463(4) 0.041(3) Uiso 0.5 1 d G P E 1
H56 H 0.7744 0.4802 0.0860 0.049 Uiso 0.5 1 calc R P E 1
C55 C 0.7497(7) 0.5599(5) -0.0108(6) 0.048(3) Uiso 0.5 1 d G P E 1
H55 H 0.7880 0.5874 -0.0092 0.057 Uiso 0.5 1 calc R P E 1
C54 C 0.7006(8) 0.5830(5) -0.0702(5) 0.058(5) Uiso 0.5 1 d G P E 1
H54 H 0.7060 0.6259 -0.1084 0.070 Uiso 0.5 1 calc R P E 1
C53 C 0.6433(8) 0.5419(5) -0.0726(4) 0.052(3) Uiso 0.5 1 d G P E 1
H53 H 0.6104 0.5573 -0.1124 0.063 Uiso 0.5 1 calc R P E 1
C52 C 0.6351(7) 0.4777(5) -0.0156(5) 0.038(3) Uiso 0.5 1 d G P E 1
H52 H 0.5968 0.4502 -0.0172 0.045 Uiso 0.5 1 calc R P E 1
C57 C 0.8839(2) 0.0790(2) 0.1419(2) 0.0350(12) Uani 1 1 d . . . .
C58 C 0.9735(3) 0.0850(2) 0.1160(2) 0.0501(16) Uani 1 1 d G . . .
H58 H 0.9968 0.1209 0.1186 0.060 Uiso 1 1 calc R . . .
C59 C 1.0282(2) 0.0374(3) 0.0863(3) 0.059(2) Uani 1 1 d G . . .
H59 H 1.0881 0.0414 0.0690 0.071 Uiso 1 1 calc R . . .
C60 C 0.9933(3) -0.0163(3) 0.0825(3) 0.060(2) Uani 1 1 d G . . .
H60 H 1.0299 -0.0482 0.0626 0.072 Uiso 1 1 calc R . . .
C61 C 0.9038(3) -0.0223(2) 0.1084(3) 0.0572(18) Uani 1 1 d G . . .
H61 H 0.8805 -0.0583 0.1058 0.069 Uiso 1 1 calc R . . .
C62 C 0.8491(2) 0.0253(2) 0.1381(2) 0.0464(15) Uani 1 1 d G . . .
H62 H 0.7892 0.0213 0.1554 0.056 Uiso 1 1 calc R . . .
C63 C 0.1510(4) 0.2461(3) -0.0223(3) 0.0348(12) Uani 1 1 d . . . .
C64 C 0.1817(5) 0.2443(4) -0.0902(3) 0.0435(14) Uani 1 1 d . . . .
H64 H 0.1689 0.2831 -0.1334 0.052 Uiso 1 1 calc R . . .
C65 C 0.2324(4) 0.1757(3) -0.0791(3) 0.0411(14) Uani 1 1 d . . . .
H65 H 0.2611 0.1581 -0.1133 0.049 Uiso 1 1 calc R . . .
C66 C 0.2338(4) 0.1350(3) -0.0052(3) 0.0346(12) Uani 1 1 d . . . .
C67 C 0.2797(4) 0.0604(3) 0.0273(3) 0.0348(12) Uani 1 1 d . . . .
C68 C 0.2697(4) 0.0177(3) 0.0980(3) 0.0368(13) Uani 1 1 d . . . .
C69 C 0.3055(5) -0.0610(3) 0.1306(4) 0.0473(15) Uani 1 1 d . . . .
H69 H 0.3464 -0.0903 0.1097 0.057 Uiso 1 1 calc R . . .
C70 C 0.2695(6) -0.0838(4) 0.1955(4) 0.0541(17) Uani 1 1 d . . . .
H70 H 0.2797 -0.1321 0.2279 0.065 Uiso 1 1 calc R . . .
C71 C 0.2117(5) -0.0205(3) 0.2073(3) 0.0414(14) Uani 1 1 d . . . .
C72 C 0.1572(5) -0.0219(4) 0.2668(3) 0.0449(15) Uani 1 1 d . . . .
C73 C 0.0985(4) 0.0389(4) 0.2773(3) 0.0428(14) Uani 1 1 d . . . .
C74 C 0.0332(5) 0.0356(4) 0.3363(4) 0.0508(17) Uani 1 1 d . . . .
H74 H 0.0245 -0.0067 0.3741 0.061 Uiso 1 1 calc R . . .
C75 C -0.0128(5) 0.1051(4) 0.3266(4) 0.0482(15) Uani 1 1 d . . . .
H75 H -0.0589 0.1196 0.3563 0.058 Uiso 1 1 calc R . . .
C76 C 0.0224(4) 0.1519(4) 0.2625(3) 0.0432(14) Uani 1 1 d . . . .
C77 C -0.0113(4) 0.2290(4) 0.2316(3) 0.0410(14) Uani 1 1 d . . . .
C78 C 0.0065(4) 0.2724(4) 0.1624(3) 0.0377(13) Uani 1 1 d . . . .
C79 C -0.0289(4) 0.3507(4) 0.1300(4) 0.0427(14) Uani 1 1 d . . . .
H79 H -0.0658 0.3805 0.1520 0.051 Uiso 1 1 calc R . . .
C80 C 0.0008(4) 0.3731(4) 0.0626(4) 0.0450(14) Uani 1 1 d . . . .
H80 H -0.0118 0.4210 0.0292 0.054 Uiso 1 1 calc R . . .
C81 C 0.0561(4) 0.3084(3) 0.0515(3) 0.0369(13) Uani 1 1 d . . . .
C82 C 0.0963(4) 0.3092(3) -0.0124(3) 0.0369(12) Uani 1 1 d . . . .
C83 C 0.3383(3) 0.0255(2) -0.0209(2) 0.0432(15) Uani 1 1 d . . . .
C84 C 0.4152(3) 0.0506(3) -0.0578(3) 0.0543(18) Uani 1 1 d G . . .
H84 H 0.4305 0.0889 -0.0531 0.065 Uiso 1 1 calc R . . .
C85 C 0.4695(3) 0.0185(3) -0.1019(3) 0.070(2) Uani 1 1 d G . . .
H85 H 0.5209 0.0353 -0.1266 0.084 Uiso 1 1 calc R . . .
C86 C 0.4467(4) -0.0387(3) -0.1090(3) 0.077(3) Uani 1 1 d G . . .
H86 H 0.4830 -0.0602 -0.1384 0.093 Uiso 1 1 calc R . . .
C87 C 0.3697(4) -0.0638(2) -0.0720(3) 0.076(3) Uani 1 1 d G . . .
H87 H 0.3545 -0.1021 -0.0768 0.092 Uiso 1 1 calc R . . .
C88 C 0.3155(3) -0.0317(2) -0.0280(2) 0.0586(19) Uani 1 1 d G . . .
H88 H 0.2640 -0.0485 -0.0033 0.070 Uiso 1 1 calc R . . .
C89 C 0.1472(7) -0.0925(4) 0.3237(4) 0.030(2) Uiso 0.5 1 d . P F 1
C94 C 0.1856(7) -0.1145(5) 0.3875(5) 0.037(3) Uiso 0.5 1 d G P F 1
H94 H 0.2110 -0.0827 0.3957 0.045 Uiso 0.5 1 calc R P F 1
C93 C 0.1863(7) -0.1839(5) 0.4390(4) 0.053(4) Uiso 0.5 1 d G P F 1
H93 H 0.2120 -0.1986 0.4817 0.064 Uiso 0.5 1 calc R P F 1
C92 C 0.1484(8) -0.2314(4) 0.4267(4) 0.062(4) Uiso 0.5 1 d G P F 1
H92 H 0.1488 -0.2779 0.4612 0.074 Uiso 0.5 1 calc R P F 1
C91 C 0.1099(7) -0.2095(4) 0.3629(5) 0.049(3) Uiso 0.5 1 d G P F 1
H91 H 0.0846 -0.2412 0.3547 0.059 Uiso 0.5 1 calc R P F 1
C90 C 0.1093(7) -0.1400(5) 0.3114(4) 0.044(3) Uiso 0.5 1 d G P F 1
H90 H 0.0836 -0.1253 0.2687 0.053 Uiso 0.5 1 calc R P F 1
C95 C -0.0705(2) 0.2641(3) 0.2796(2) 0.0455(15) Uani 1 1 d . . . .
C96 C -0.0326(2) 0.2542(3) 0.3400(2) 0.0522(17) Uani 1 1 d G . . .
H96 H 0.0268 0.2248 0.3514 0.063 Uiso 1 1 calc R . . .
C97 C -0.0835(3) 0.2884(3) 0.3834(2) 0.0578(19) Uani 1 1 d G . . .
H97 H -0.0582 0.2818 0.4238 0.069 Uiso 1 1 calc R . . .
C98 C -0.1724(3) 0.3325(3) 0.3664(2) 0.0591(19) Uani 1 1 d G . . .
H98 H -0.2065 0.3553 0.3954 0.071 Uiso 1 1 calc R . . .
C99 C -0.2103(2) 0.3423(3) 0.3059(2) 0.0576(19) Uani 1 1 d G . . .
H99 H -0.2697 0.3718 0.2945 0.069 Uiso 1 1 calc R . . .
C100 C -0.1594(3) 0.3081(3) 0.2625(2) 0.0519(17) Uani 1 1 d G . . .
H100 H -0.1847 0.3147 0.2221 0.062 Uiso 1 1 calc R . . .
C101 C 0.0810(3) 0.3804(2) -0.0765(2) 0.0410(14) Uani 1 1 d . . . .
C106 C 0.1560(2) 0.4100(2) -0.1108(2) 0.0547(17) Uani 1 1 d G . . .
H106 H 0.2149 0.3868 -0.0933 0.066 Uiso 1 1 calc R . . .
C105 C 0.1430(3) 0.4741(3) -0.1710(2) 0.065(2) Uani 1 1 d G . . .
H105 H 0.1932 0.4939 -0.1939 0.079 Uiso 1 1 calc R . . .
C104 C 0.0549(4) 0.5088(2) -0.1970(2) 0.067(2) Uani 1 1 d G . . .
H104 H 0.0462 0.5517 -0.2374 0.080 Uiso 1 1 calc R . . .
C103 C -0.0201(3) 0.4793(3) -0.1628(3) 0.076(3) Uani 1 1 d G . . .
H103 H -0.0790 0.5024 -0.1802 0.092 Uiso 1 1 calc R . . .
C102 C -0.0071(2) 0.4151(3) -0.1026(3) 0.062(2) Uani 1 1 d G . . .
H102 H -0.0573 0.3953 -0.0797 0.074 Uiso 1 1 calc R . . .
C4 C 0.5105(10) 0.2564(8) -0.0655(8) 0.0517(16) Uiso 0.5 1 d D P C 2
H4A H 0.5646 0.2160 -0.0494 0.062 Uiso 0.5 1 calc R P C 2
H4B H 0.5028 0.2678 -0.1143 0.062 Uiso 0.5 1 calc R P C 2
C4S C 0.8490(11) 0.2495(9) -0.1181(9) 0.0625(14) Uani 0.5 1 d . P . .
H4S H 0.8248 0.2788 -0.0898 0.075 Uiso 0.5 1 calc R P . .
C12S C 0.8112(13) -0.2081(9) 0.4314(9) 0.0707(16) Uani 0.5 1 d . P . .
H12S H 0.7827 -0.1581 0.3997 0.085 Uiso 0.5 1 calc R P . .
C2S C 0.7717(11) 0.3730(8) -0.2177(8) 0.0625(14) Uani 0.5 1 d D P . .
C8S C 0.8046(12) 0.1897(9) -0.0857(9) 0.0625(14) Uani 0.5 1 d . P . .
H8SA H 0.8175 0.1613 -0.1137 0.094 Uiso 0.5 1 calc GR P . .
H8SB H 0.7388 0.2087 -0.0817 0.094 Uiso 0.5 1 calc GR P . .
H8SC H 0.8278 0.1592 -0.0399 0.094 Uiso 0.5 1 calc GR P . .
C7S C 0.7396(12) 0.4169(9) -0.1707(9) 0.0625(14) Uani 0.5 1 d . P . .
H7SA H 0.6973 0.4626 -0.1953 0.094 Uiso 0.5 1 calc GR P . .
H7SB H 0.7925 0.4262 -0.1589 0.094 Uiso 0.5 1 calc GR P . .
H7SC H 0.7091 0.3890 -0.1286 0.094 Uiso 0.5 1 calc GR P . .
C5S C 0.9529(11) 0.2199(9) -0.1021(9) 0.0625(14) Uani 0.5 1 d . P . .
H5SA H 0.9619 0.1734 -0.0629 0.094 Uiso 0.5 1 calc GR P . .
H5SB H 0.9731 0.2540 -0.0912 0.094 Uiso 0.5 1 calc GR P . .
H5SC H 0.9884 0.2139 -0.1423 0.094 Uiso 0.5 1 calc GR P . .
C11S C 0.8450(14) -0.2537(9) 0.3883(9) 0.0707(16) Uani 0.5 1 d . P . .
H11C H 0.9076 -0.2816 0.4020 0.085 Uiso 0.5 1 calc R P . .
H11D H 0.8072 -0.2889 0.4033 0.085 Uiso 0.5 1 calc R P . .
C10S C 0.8480(11) -0.2217(8) 0.3116(8) 0.0707(16) Uani 0.5 1 d D P . .
C13S C 0.7363(13) -0.2367(9) 0.4847(9) 0.0707(16) Uani 0.5 1 d . P . .
H13A H 0.6901 -0.2419 0.4616 0.106 Uiso 0.5 1 calc GR P . .
H13B H 0.7079 -0.2029 0.5066 0.106 Uiso 0.5 1 calc GR P . .
H13C H 0.7634 -0.2836 0.5197 0.106 Uiso 0.5 1 calc GR P . .
C16S C 0.8784(13) -0.2026(9) 0.4719(9) 0.0707(16) Uani 0.5 1 d . P . .
H16C H 0.9081 -0.2508 0.5033 0.106 Uiso 0.5 1 calc GR P . .
H16D H 0.8465 -0.1739 0.4983 0.106 Uiso 0.5 1 calc GR P . .
H16E H 0.9243 -0.1794 0.4404 0.106 Uiso 0.5 1 calc GR P . .
C9S C 0.8824(13) -0.2821(8) 0.2834(9) 0.0707(16) Uani 0.5 1 d D P . .
H9SA H 0.9485 -0.2907 0.2751 0.106 Uiso 0.5 1 calc GR P . .
H9SB H 0.8534 -0.2671 0.2404 0.106 Uiso 0.5 1 calc GR P . .
H9SC H 0.8669 -0.3264 0.3171 0.106 Uiso 0.5 1 calc GR P . .
C6S C 0.6929(11) 0.3440(9) -0.2281(9) 0.0625(14) Uani 0.5 1 d D P . .
H6SA H 0.6654 0.3185 -0.1834 0.094 Uiso 0.5 1 calc GR P . .
H6SB H 0.7180 0.3111 -0.2515 0.094 Uiso 0.5 1 calc GR P . .
H6SC H 0.6464 0.3845 -0.2560 0.094 Uiso 0.5 1 calc GR P . .
C14S C 0.7752(11) -0.1583(8) 0.2686(9) 0.0707(16) Uani 0.5 1 d D P . .
H14A H 0.7235 -0.1755 0.2662 0.106 Uiso 0.5 1 calc GR P . .
H14B H 0.8007 -0.1354 0.2222 0.106 Uiso 0.5 1 calc GR P . .
H14C H 0.7548 -0.1232 0.2899 0.106 Uiso 0.5 1 calc GR P . .
C15S C 0.9379(10) -0.1869(9) 0.2919(9) 0.0707(16) Uani 0.5 1 d D P . .
H15C H 0.9302 -0.1533 0.3141 0.106 Uiso 0.5 1 calc GR P . .
H15D H 0.9438 -0.1612 0.2421 0.106 Uiso 0.5 1 calc GR P . .
H15E H 0.9927 -0.2255 0.3080 0.106 Uiso 0.5 1 calc GR P . .
C46A C 0.4067(11) 0.4287(10) 0.3732(8) 0.038(5) Uiso 0.25 1 d . P D 2
H46A H 0.3723 0.4301 0.3394 0.045 Uiso 0.25 1 calc R P D 2
C47A C 0.3667(9) 0.4675(10) 0.4150(9) 0.057(7) Uiso 0.25 1 d G P D 2
H47A H 0.3055 0.4950 0.4092 0.068 Uiso 0.25 1 calc R P D 2
C48A C 0.4181(12) 0.4654(10) 0.4655(9) 0.040(5) Uiso 0.25 1 d G P D 2
H48A H 0.3913 0.4915 0.4935 0.049 Uiso 0.25 1 calc R P D 2
C49A C 0.5095(12) 0.4245(12) 0.4742(9) 0.074(9) Uiso 0.25 1 d G P D 2
H49A H 0.5439 0.4231 0.5079 0.089 Uiso 0.25 1 calc R P D 2
C50A C 0.5496(10) 0.3856(11) 0.4324(10) 0.047(6) Uiso 0.25 1 d G P D 2
H50A H 0.6107 0.3582 0.4382 0.057 Uiso 0.25 1 calc R P D 2
C45A C 0.4982(12) 0.3877(10) 0.3819(9) 0.034(10) Uiso 0.25 1 d G P D 2
C90A C 0.1520(9) -0.1572(6) 0.3165(5) 0.064(4) Uiso 0.5 1 d . P F 2
H90A H 0.1307 -0.1470 0.2734 0.077 Uiso 0.5 1 calc R P F 2
C89A C 0.1768(9) -0.1031(5) 0.3277(5) 0.053(4) Uiso 0.5 1 d G P F 2
C94A C 0.2087(9) -0.1184(6) 0.3922(6) 0.060(5) Uiso 0.5 1 d G P F 2
H94A H 0.2253 -0.0823 0.3997 0.071 Uiso 0.5 1 calc R P F 2
C93A C 0.2157(9) -0.1878(7) 0.4454(5) 0.061(4) Uiso 0.5 1 d G P F 2
H93A H 0.2370 -0.1981 0.4886 0.074 Uiso 0.5 1 calc R P F 2
C92A C 0.1908(9) -0.2419(5) 0.4342(5) 0.071(5) Uiso 0.5 1 d G P F 2
H92A H 0.1955 -0.2883 0.4698 0.086 Uiso 0.5 1 calc R P F 2
C91A C 0.1590(9) -0.2266(5) 0.3698(6) 0.069(4) Uiso 0.5 1 d G P F 2
H91A H 0.1423 -0.2628 0.3622 0.083 Uiso 0.5 1 calc R P F 2
C51A C 0.6762(8) 0.4560(5) 0.0449(5) 0.039(9) Uiso 0.5 1 d . P E 2
C52A C 0.6040(7) 0.4889(6) -0.0007(5) 0.045(3) Uiso 0.5 1 d G P E 2
H52A H 0.5537 0.4681 0.0082 0.054 Uiso 0.5 1 calc R P E 2
C53A C 0.6070(7) 0.5528(6) -0.0596(5) 0.058(4) Uiso 0.5 1 d G P E 2
H53A H 0.5587 0.5748 -0.0902 0.070 Uiso 0.5 1 calc R P E 2
C54A C 0.6822(8) 0.5838(5) -0.0729(5) 0.051(5) Uiso 0.5 1 d G P E 2
H54A H 0.6843 0.6266 -0.1123 0.061 Uiso 0.5 1 calc R P E 2
C55A C 0.7545(7) 0.5509(6) -0.0273(6) 0.057(4) Uiso 0.5 1 d G P E 2
H55A H 0.8048 0.5717 -0.0362 0.068 Uiso 0.5 1 calc R P E 2
C56A C 0.7515(7) 0.4870(6) 0.0317(6) 0.051(4) Uiso 0.5 1 d G P E 2
H56A H 0.7998 0.4650 0.0622 0.061 Uiso 0.5 1 calc R P E 2
C5A C 0.5202(11) 0.3245(8) -0.0561(8) 0.0517(16) Uiso 0.5 1 d D P C 2
H5AA H 0.5644 0.3472 -0.0914 0.062 Uiso 0.5 1 calc R P C 2
H5AB H 0.4608 0.3602 -0.0628 0.062 Uiso 0.5 1 calc R P C 2
C4A C 0.4425(9) 0.3123(7) -0.0699(7) 0.0517(16) Uiso 0.5 1 d D P C 1
H4AA H 0.3989 0.3520 -0.0600 0.062 Uiso 0.5 1 calc R P C 1
H4AB H 0.4379 0.3208 -0.1183 0.062 Uiso 0.5 1 calc R P C 1
C3S C 0.8543(12) 0.3059(9) -0.1902(9) 0.0625(14) Uani 0.5 1 d . P . .
H3SA H 0.8663 0.2811 -0.2220 0.075 Uiso 0.5 1 calc R P . .
H3SB H 0.9083 0.3243 -0.1940 0.075 Uiso 0.5 1 calc R P . .
C1S C 0.8044(11) 0.4194(8) -0.2846(8) 0.0625(14) Uani 0.5 1 d D P . .
H1SA H 0.7596 0.4656 -0.3018 0.094 Uiso 0.5 1 calc GR P . .
H1SB H 0.8133 0.3962 -0.3170 0.094 Uiso 0.5 1 calc GR P . .
H1SC H 0.8623 0.4274 -0.2796 0.094 Uiso 0.5 1 calc GR P . .
C23S C 0.326(4) 0.4585(15) -0.328(3) 0.110(7) Uani 0.25 1 d D P . .
H23A H 0.2782 0.4584 -0.3536 0.165 Uiso 0.25 1 calc GR P . .
H23B H 0.3674 0.4861 -0.3603 0.165 Uiso 0.25 1 calc GR P . .
H23C H 0.2979 0.4806 -0.2954 0.165 Uiso 0.25 1 calc GR P . .
C22S C 0.3564(18) 0.3150(14) -0.2392(19) 0.110(7) Uani 0.25 1 d . P . .
H22S H 0.2983 0.3178 -0.2161 0.132 Uiso 0.25 1 calc R P . .
C17S C 0.380(2) 0.3785(11) -0.2881(19) 0.110(7) Uani 0.25 1 d DG P . .
C18S C 0.467(2) 0.3743(11) -0.3226(17) 0.110(7) Uani 0.25 1 d G P . .
H18S H 0.4833 0.4168 -0.3553 0.132 Uiso 0.25 1 calc R P . .
C19S C 0.5303(19) 0.3066(15) -0.3083(19) 0.110(7) Uani 0.25 1 d G P . .
H19S H 0.5884 0.3038 -0.3314 0.132 Uiso 0.25 1 calc R P . .
C20S C 0.506(2) 0.2432(11) -0.2594(19) 0.110(7) Uani 0.25 1 d G P . .
H20S H 0.5485 0.1979 -0.2498 0.132 Uiso 0.25 1 calc R P . .
C21S C 0.419(2) 0.2473(11) -0.2248(18) 0.110(7) Uani 0.25 1 d G P . .
H21S H 0.4034 0.2049 -0.1921 0.132 Uiso 0.25 1 calc R P . .

loop_
_atom_site_aniso_label
_atom_site_aniso_U_11
_atom_site_aniso_U_22
_atom_site_aniso_U_33
_atom_site_aniso_U_23
_atom_site_aniso_U_13
_atom_site_aniso_U_12
Zr1 0.0306(3) 0.0207(3) 0.0259(3) -0.00728(19) -0.00221(17) -0.00840(19)
Zr2 0.0313(3) 0.0275(3) 0.0311(3) -0.0134(2) -0.00005(18) -0.0109(2)
Fe1 0.0284(4) 0.0179(4) 0.0252(4) -0.0087(4) -0.0008(3) -0.0069(3)
O1 0.043(2) 0.0298(19) 0.0339(19) -0.0087(17) -0.0065(16) -0.0168(17)
O2 0.040(2) 0.039(2) 0.041(2) -0.0233(19) 0.0035(17) -0.0170(18)
O3 0.0354(19) 0.032(2) 0.0291(18) -0.0110(16) -0.0038(15) -0.0100(16)
O4 0.0343(19) 0.033(2) 0.036(2) -0.0160(17) -0.0071(16) -0.0063(16)
O5 0.0327(18) 0.029(2) 0.042(2) -0.0171(18) -0.0027(16) -0.0076(16)
O6 0.0349(19) 0.030(2) 0.040(2) -0.0128(17) -0.0010(16) -0.0139(17)
N1 0.036(2) 0.028(2) 0.034(2) -0.010(2) -0.0045(19) -0.014(2)
N2 0.034(2) 0.031(2) 0.037(2) -0.016(2) -0.0015(19) -0.012(2)
N3 0.035(2) 0.030(2) 0.031(2) -0.011(2) -0.0040(18) -0.009(2)
N4 0.032(2) 0.026(2) 0.035(2) -0.015(2) -0.0019(18) -0.0069(19)
N5 0.033(2) 0.027(2) 0.039(2) -0.014(2) 0.0020(19) -0.0131(19)
N6 0.032(2) 0.025(2) 0.036(2) -0.009(2) -0.0041(18) -0.0099(19)
N7 0.037(2) 0.024(2) 0.036(2) -0.010(2) -0.0064(19) -0.0066(19)
N8 0.035(2) 0.025(2) 0.027(2) -0.0051(19) -0.0026(18) -0.0110(19)
N9 0.034(2) 0.028(2) 0.033(2) -0.012(2) -0.0001(18) -0.011(2)
N10 0.036(2) 0.021(2) 0.036(2) -0.007(2) -0.0064(19) -0.0115(19)
N11 0.033(2) 0.031(2) 0.040(3) -0.016(2) -0.0028(19) -0.009(2)
N12 0.043(3) 0.030(2) 0.038(2) -0.016(2) 0.000(2) -0.015(2)
N13 0.038(2) 0.042(3) 0.040(3) -0.018(2) 0.000(2) -0.019(2)
N14 0.032(2) 0.038(3) 0.040(3) -0.020(2) -0.0017(19) -0.007(2)
C1 0.046(3) 0.038(3) 0.029(3) -0.007(2) 0.001(2) -0.020(3)
C3 0.072(5) 0.091(6) 0.037(3) -0.028(4) 0.011(3) -0.057(5)
C2 0.042(3) 0.044(3) 0.029(3) -0.012(3) 0.001(2) -0.022(3)
C6 0.080(5) 0.081(5) 0.033(3) -0.009(3) 0.004(3) -0.058(5)
C7 0.034(3) 0.027(3) 0.041(3) -0.018(2) -0.001(2) -0.004(2)
C8 0.035(3) 0.021(2) 0.031(3) -0.010(2) -0.002(2) -0.005(2)
C9 0.037(3) 0.043(3) 0.051(3) -0.027(3) -0.002(3) -0.004(3)
C10 0.038(3) 0.075(5) 0.078(5) -0.057(5) -0.003(3) 0.003(3)
C11 0.050(4) 0.072(5) 0.091(6) -0.064(5) -0.004(4) 0.000(4)
C12 0.038(3) 0.046(4) 0.059(4) -0.036(3) -0.005(3) -0.002(3)
C13 0.032(3) 0.020(3) 0.043(3) -0.007(2) -0.005(2) -0.005(2)
C14 0.040(3) 0.024(3) 0.037(3) -0.010(2) -0.004(2) -0.009(2)
C15 0.051(3) 0.030(3) 0.047(3) -0.007(3) -0.005(3) -0.018(3)
C16 0.057(4) 0.022(3) 0.059(4) -0.008(3) -0.005(3) -0.009(3)
C17 0.050(4) 0.027(3) 0.068(5) -0.001(3) -0.013(3) -0.006(3)
C18 0.045(3) 0.031(3) 0.067(4) -0.010(3) -0.011(3) -0.009(3)
C19 0.031(3) 0.023(3) 0.035(3) -0.010(2) -0.004(2) -0.007(2)
C20 0.033(3) 0.026(3) 0.040(3) -0.008(2) -0.004(2) -0.003(2)
C21 0.036(3) 0.025(3) 0.036(3) 0.000(2) -0.008(2) -0.007(2)
C22 0.035(3) 0.022(2) 0.031(3) -0.002(2) -0.007(2) -0.009(2)
C23 0.035(3) 0.031(3) 0.034(3) -0.007(2) -0.004(2) -0.012(2)
C24 0.043(3) 0.034(3) 0.029(3) -0.009(2) -0.003(2) -0.013(3)
C25 0.064(4) 0.039(3) 0.029(3) -0.009(3) 0.003(3) -0.006(3)
C26 0.063(4) 0.051(4) 0.035(3) -0.021(3) 0.003(3) -0.008(3)
C27 0.043(3) 0.037(3) 0.034(3) -0.017(3) 0.000(2) -0.013(3)
C28 0.039(3) 0.038(3) 0.041(3) -0.019(3) -0.004(2) -0.011(3)
C29 0.038(3) 0.028(3) 0.043(3) -0.019(3) -0.003(2) -0.008(2)
C30 0.056(4) 0.031(3) 0.053(4) -0.018(3) 0.000(3) -0.005(3)
C31 0.061(4) 0.023(3) 0.047(4) -0.008(3) -0.005(3) -0.008(3)
C32 0.043(3) 0.020(3) 0.035(3) -0.007(2) -0.007(2) -0.010(2)
C33 0.041(3) 0.026(3) 0.039(3) -0.008(2) -0.009(2) -0.012(2)
C34 0.040(3) 0.031(3) 0.032(3) -0.006(2) -0.004(2) -0.015(2)
C35 0.044(3) 0.033(3) 0.032(3) -0.006(2) 0.005(2) -0.017(3)
C36 0.044(3) 0.038(3) 0.030(3) -0.009(3) 0.004(2) -0.014(3)
C37 0.036(3) 0.029(3) 0.033(3) -0.009(2) -0.003(2) -0.012(2)
C38 0.030(3) 0.031(3) 0.036(3) -0.013(2) 0.000(2) -0.010(2)
C39 0.040(3) 0.037(3) 0.031(3) -0.010(3) 0.000(2) -0.011(3)
C40 0.055(4) 0.037(3) 0.039(3) -0.010(3) -0.013(3) -0.013(3)
C41 0.065(4) 0.040(3) 0.041(3) -0.012(3) -0.013(3) -0.010(3)
C42 0.075(5) 0.034(3) 0.035(3) -0.009(3) 0.005(3) -0.009(3)
C43 0.055(4) 0.037(3) 0.047(4) -0.011(3) 0.009(3) -0.019(3)
C44 0.045(3) 0.038(3) 0.047(3) -0.009(3) 0.000(3) -0.014(3)
C57 0.036(3) 0.030(3) 0.034(3) -0.010(2) -0.004(2) -0.003(2)
C58 0.041(3) 0.066(5) 0.053(4) -0.035(4) -0.004(3) -0.009(3)
C59 0.038(3) 0.092(6) 0.047(4) -0.039(4) -0.003(3) 0.003(4)
C60 0.058(4) 0.058(4) 0.060(4) -0.034(4) -0.008(3) 0.013(4)
C61 0.080(5) 0.042(4) 0.056(4) -0.031(3) 0.004(4) -0.012(4)
C62 0.052(4) 0.036(3) 0.053(4) -0.019(3) 0.003(3) -0.015(3)
C63 0.038(3) 0.033(3) 0.035(3) -0.014(3) -0.005(2) -0.009(2)
C64 0.054(4) 0.040(3) 0.032(3) -0.013(3) -0.003(3) -0.005(3)
C65 0.049(3) 0.039(3) 0.038(3) -0.022(3) -0.003(3) -0.004(3)
C66 0.039(3) 0.037(3) 0.037(3) -0.024(3) 0.000(2) -0.010(3)
C67 0.035(3) 0.035(3) 0.040(3) -0.017(3) 0.000(2) -0.014(2)
C68 0.045(3) 0.031(3) 0.042(3) -0.017(3) -0.008(3) -0.013(3)
C69 0.069(4) 0.028(3) 0.051(4) -0.019(3) -0.008(3) -0.011(3)
C70 0.077(5) 0.030(3) 0.056(4) -0.012(3) -0.009(4) -0.019(3)
C71 0.061(4) 0.028(3) 0.042(3) -0.010(3) -0.005(3) -0.025(3)
C72 0.058(4) 0.045(4) 0.044(3) -0.018(3) 0.001(3) -0.031(3)
C73 0.047(3) 0.049(4) 0.039(3) -0.015(3) -0.001(3) -0.027(3)
C74 0.052(4) 0.063(5) 0.042(3) -0.014(3) 0.005(3) -0.035(4)
C75 0.043(3) 0.060(4) 0.049(4) -0.026(3) 0.007(3) -0.022(3)
C76 0.034(3) 0.059(4) 0.044(3) -0.023(3) 0.001(2) -0.020(3)
C77 0.032(3) 0.055(4) 0.046(3) -0.028(3) -0.001(2) -0.013(3)
C78 0.030(3) 0.049(4) 0.045(3) -0.029(3) 0.001(2) -0.010(3)
C79 0.037(3) 0.045(4) 0.051(4) -0.027(3) -0.004(3) -0.003(3)
C80 0.046(3) 0.037(3) 0.053(4) -0.022(3) -0.002(3) -0.006(3)
C81 0.036(3) 0.032(3) 0.045(3) -0.018(3) -0.009(2) -0.004(2)
C82 0.038(3) 0.037(3) 0.039(3) -0.017(3) -0.005(2) -0.008(3)
C83 0.049(3) 0.041(3) 0.045(3) -0.028(3) -0.014(3) 0.005(3)
C84 0.043(3) 0.073(5) 0.059(4) -0.043(4) 0.001(3) -0.007(3)
C85 0.052(4) 0.097(7) 0.062(5) -0.049(5) -0.004(4) 0.007(4)
C86 0.092(6) 0.078(6) 0.057(5) -0.049(5) -0.024(5) 0.033(5)
C87 0.124(8) 0.050(4) 0.063(5) -0.039(4) -0.023(5) 0.002(5)
C88 0.085(5) 0.043(4) 0.055(4) -0.025(3) -0.013(4) -0.010(4)
C95 0.038(3) 0.063(4) 0.043(3) -0.028(3) 0.005(3) -0.015(3)
C96 0.043(3) 0.069(5) 0.049(4) -0.028(4) 0.005(3) -0.016(3)
C97 0.052(4) 0.084(6) 0.050(4) -0.040(4) 0.004(3) -0.019(4)
C98 0.048(4) 0.086(6) 0.059(4) -0.046(4) 0.010(3) -0.018(4)
C99 0.039(3) 0.081(5) 0.060(4) -0.039(4) 0.003(3) -0.011(4)
C100 0.037(3) 0.079(5) 0.058(4) -0.044(4) 0.004(3) -0.017(3)
C101 0.049(3) 0.035(3) 0.042(3) -0.022(3) -0.005(3) -0.005(3)
C106 0.061(4) 0.039(4) 0.051(4) -0.006(3) 0.000(3) -0.012(3)
C105 0.075(5) 0.052(4) 0.055(4) -0.005(4) -0.001(4) -0.020(4)
C104 0.099(6) 0.035(4) 0.059(4) -0.013(3) -0.022(4) -0.005(4)
C103 0.073(5) 0.040(4) 0.100(7) -0.007(4) -0.037(5) -0.003(4)
C102 0.055(4) 0.045(4) 0.074(5) -0.010(4) -0.021(4) -0.007(3)
C4S 0.065(3) 0.052(3) 0.071(4) -0.024(3) -0.003(3) -0.018(3)
C12S 0.089(4) 0.053(3) 0.058(3) -0.025(3) -0.014(3) 0.011(3)
C2S 0.065(3) 0.052(3) 0.071(4) -0.024(3) -0.003(3) -0.018(3)
C8S 0.065(3) 0.052(3) 0.071(4) -0.024(3) -0.003(3) -0.018(3)
C7S 0.065(3) 0.052(3) 0.071(4) -0.024(3) -0.003(3) -0.018(3)
C5S 0.065(3) 0.052(3) 0.071(4) -0.024(3) -0.003(3) -0.018(3)
C11S 0.089(4) 0.053(3) 0.058(3) -0.025(3) -0.014(3) 0.011(3)
C10S 0.089(4) 0.053(3) 0.058(3) -0.025(3) -0.014(3) 0.011(3)
C13S 0.089(4) 0.053(3) 0.058(3) -0.025(3) -0.014(3) 0.011(3)
C16S 0.089(4) 0.053(3) 0.058(3) -0.025(3) -0.014(3) 0.011(3)
C9S 0.089(4) 0.053(3) 0.058(3) -0.025(3) -0.014(3) 0.011(3)
C6S 0.065(3) 0.052(3) 0.071(4) -0.024(3) -0.003(3) -0.018(3)
C14S 0.089(4) 0.053(3) 0.058(3) -0.025(3) -0.014(3) 0.011(3)
C15S 0.089(4) 0.053(3) 0.058(3) -0.025(3) -0.014(3) 0.011(3)
C3S 0.065(3) 0.052(3) 0.071(4) -0.024(3) -0.003(3) -0.018(3)
C1S 0.065(3) 0.052(3) 0.071(4) -0.024(3) -0.003(3) -0.018(3)
C23S 0.116(13) 0.059(8) 0.16(2) -0.055(11) -0.030(14) 0.000(10)
C22S 0.116(13) 0.059(8) 0.16(2) -0.055(11) -0.030(14) 0.000(10)
C17S 0.116(13) 0.059(8) 0.16(2) -0.055(11) -0.030(14) 0.000(10)
C18S 0.116(13) 0.059(8) 0.16(2) -0.055(11) -0.030(14) 0.000(10)
C19S 0.116(13) 0.059(8) 0.16(2) -0.055(11) -0.030(14) 0.000(10)
C20S 0.116(13) 0.059(8) 0.16(2) -0.055(11) -0.030(14) 0.000(10)
C21S 0.116(13) 0.059(8) 0.16(2) -0.055(11) -0.030(14) 0.000(10)

loop_
_atom_type_symbol
_atom_type_description
_atom_type_scat_dispersion_real
_atom_type_scat_dispersion_imag
_atom_type_scat_source
C C 0.0181 0.0091 'International Tables Vol C Tables 4.2.6.8 and 6.1.1.4'
H H 0.0000 0.0000 'International Tables Vol C Tables 4.2.6.8 and 6.1.1.4'
Fe Fe -1.1336 3.1974 'International Tables Vol C Tables 4.2.6.8 and 6.1.1.4'
N N 0.0311 0.0180 'International Tables Vol C Tables 4.2.6.8 and 6.1.1.4'
O O 0.0492 0.0322 'International Tables Vol C Tables 4.2.6.8 and 6.1.1.4'
Zr Zr -0.1862 2.2449 'International Tables Vol C Tables 4.2.6.8 and 6.1.1.4'

loop_
_geom_angle_atom_site_label_1
_geom_angle_atom_site_label_2
_geom_angle_atom_site_label_3
_geom_angle
O1 Zr1 N7 78.95(16)
O1 Zr1 N8 141.35(16)
O1 Zr1 N9 141.26(16)
O1 Zr1 N10 77.83(15)
O3 Zr1 O1 80.95(15)
O3 Zr1 N7 159.55(15)
O3 Zr1 N8 122.54(15)
O3 Zr1 N9 71.87(15)
O3 Zr1 N10 94.01(16)
O5 Zr1 O1 82.75(15)
O5 Zr1 O3 82.56(15)
O5 Zr1 N7 98.51(16)
O5 Zr1 N8 71.93(15)
O5 Zr1 N9 119.26(16)
O5 Zr1 N10 160.58(16)
N7 Zr1 N10 78.16(17)
N8 Zr1 N7 76.58(16)
N8 Zr1 N9 77.36(16)
N8 Zr1 N10 124.73(16)
N9 Zr1 N7 123.45(16)
N9 Zr1 N10 77.13(17)
O2 Zr2 O4 83.77(15)
O2 Zr2 O6 82.05(16)
O2 Zr2 N11 73.93(16)
O2 Zr2 N12 86.75(16)
O2 Zr2 N13 152.98(18)
O2 Zr2 N14 129.91(17)
O4 Zr2 O6 81.34(14)
O4 Zr2 N11 113.60(16)
O4 Zr2 N12 163.52(16)
O4 Zr2 N13 104.47(16)
O4 Zr2 N14 71.69(15)
O6 Zr2 N11 149.58(16)
O6 Zr2 N12 84.03(16)
O6 Zr2 N13 74.03(16)
O6 Zr2 N14 133.34(16)
N11 Zr2 N14 77.06(17)
N12 Zr2 N11 76.35(17)
N12 Zr2 N14 124.45(17)
N13 Zr2 N11 123.13(17)
N13 Zr2 N12 78.54(18)
N13 Zr2 N14 76.77(18)
N1 Fe1 N3 87.6(2)
N1 Fe1 N4 108.0(2)
N1 Fe1 N6 159.5(2)
N2 Fe1 N1 79.87(19)
N2 Fe1 N3 159.2(2)
N2 Fe1 N4 88.52(19)
N2 Fe1 N5 107.7(2)
N2 Fe1 N6 88.0(2)
N4 Fe1 N3 79.60(19)
N4 Fe1 N6 88.02(19)
N5 Fe1 N1 88.27(19)
N5 Fe1 N3 88.27(19)
N5 Fe1 N4 159.1(2)
N5 Fe1 N6 79.70(19)
N6 Fe1 N3 108.4(2)
N1 O1 Zr1 123.2(3)
N2 O2 Zr2 123.7(3)
N3 O3 Zr1 124.0(3)
N4 O4 Zr2 124.3(3)
N5 O5 Zr1 124.3(3)
N6 O6 Zr2 123.5(3)
O1 N1 Fe1 125.4(3)
C1 N1 Fe1 116.8(4)
C1 N1 O1 117.3(5)
O2 N2 Fe1 126.1(3)
C2 N2 Fe1 117.5(4)
C2 N2 O2 115.9(4)
O3 N3 Fe1 125.9(3)
C7 N3 Fe1 116.7(4)
C7 N3 O3 116.7(4)
O4 N4 Fe1 126.8(3)
C8 N4 Fe1 117.2(4)
C8 N4 O4 115.4(4)
O5 N5 Fe1 126.0(3)
C13 N5 Fe1 118.1(4)
C13 N5 O5 115.0(4)
O6 N6 Fe1 125.3(3)
C14 N6 Fe1 116.8(4)
C14 N6 O6 117.6(5)
C34 N7 Zr1 125.9(4)
C34 N7 C37 105.2(5)
C37 N7 Zr1 124.5(4)
C19 N8 Zr1 123.0(3)
C19 N8 C22 106.0(4)
C22 N8 Zr1 123.1(4)
C24 N9 Zr1 123.8(4)
C24 N9 C27 106.1(5)
C27 N9 Zr1 125.4(4)
C29 N10 Zr1 125.1(4)
C29 N10 C32 106.3(4)
C32 N10 Zr1 124.6(4)
C63 N11 Zr2 124.8(4)
C63 N11 C66 105.3(5)
C66 N11 Zr2 126.0(4)
C68 N12 Zr2 124.1(4)
C68 N12 C71 107.0(5)
C71 N12 Zr2 123.8(4)
C73 N13 Zr2 126.9(4)
C73 N13 C76 105.1(5)
C76 N13 Zr2 125.4(4)
C78 N14 Zr2 121.0(4)
C78 N14 C81 106.6(5)
C81 N14 Zr2 121.0(4)
N1 C1 C2 113.0(5)
N1 C1 C6 125.5(5)
C2 C1 C6 121.5(5)
H3BC C3 H3BD 108.2
H3AA C3 H3AB 108.4
C2 C3 H3BC 109.7
C2 C3 H3BD 109.7
C2 C3 H3AA 110.1
C2 C3 H3AB 110.1
C2 C3 C4 109.7(7)
C2 C3 C4A 108.1(7)
C4 C3 H3BC 109.7
C4 C3 H3BD 109.7
C4A C3 H3AA 110.1
C4A C3 H3AB 110.1
N2 C2 C1 112.4(5)
N2 C2 C3 125.3(5)
C1 C2 C3 122.3(5)
H5A C5 H5B 107.7
C6 C5 H5A 108.9
C6 C5 H5B 108.9
C6 C5 C4A 113.3(12)
C4A C5 H5A 108.9
C4A C5 H5B 108.9
C1 C6 H6AA 109.0
C1 C6 H6AB 109.0
C1 C6 H6BC 109.6
C1 C6 H6BD 109.6
C1 C6 C5A 110.1(8)
C5 C6 C1 112.9(8)
C5 C6 H6AA 109.0
C5 C6 H6AB 109.0
H6AA C6 H6AB 107.8
H6BC C6 H6BD 108.1
C5A C6 H6BC 109.6
C5A C6 H6BD 109.6
N3 C7 C8 113.6(5)
N3 C7 C12 123.9(5)
C8 C7 C12 122.5(5)
N4 C8 C7 112.3(5)
N4 C8 C9 124.8(5)
C7 C8 C9 122.9(5)
C8 C9 H9A 109.5
C8 C9 H9B 109.4
C8 C9 C10 110.9(5)
H9A C9 H9B 108.0
C10 C9 H9A 109.5
C10 C9 H9B 109.4
C9 C10 H10A 109.2
C9 C10 H10B 109.2
H10A C10 H10B 107.9
C11 C10 C9 112.1(6)
C11 C10 H10A 109.2
C11 C10 H10B 109.2
C10 C11 H11A 109.2
C10 C11 H11B 109.2
C10 C11 C12 111.9(6)
H11A C11 H11B 107.9
C12 C11 H11A 109.2
C12 C11 H11B 109.2
C7 C12 C11 110.6(5)
C7 C12 H12A 109.5
C7 C12 H12B 109.5
C11 C12 H12A 109.5
C11 C12 H12B 109.5
H12A C12 H12B 108.1
N5 C13 C14 111.4(5)
N5 C13 C18 125.8(5)
C14 C13 C18 122.8(5)
N6 C14 C13 113.4(5)
N6 C14 C15 125.3(5)
C13 C14 C15 121.3(5)
C14 C15 H15A 109.3
C14 C15 H15B 109.3
C14 C15 C16 111.7(5)
H15A C15 H15B 107.9
C16 C15 H15A 109.3
C16 C15 H15B 109.3
C15 C16 H16A 109.0
C15 C16 H16B 109.0
C15 C16 C17 113.1(5)
H16A C16 H16B 107.8
C17 C16 H16A 109.0
C17 C16 H16B 109.0
C16 C17 H17A 109.8
C16 C17 H17B 109.8
C16 C17 C18 109.5(6)
H17A C17 H17B 108.2
C18 C17 H17A 109.8
C18 C17 H17B 109.8
C13 C18 C17 111.6(5)
C13 C18 H18A 109.3
C13 C18 H18B 109.3
C17 C18 H18A 109.3
C17 C18 H18B 109.3
H18A C18 H18B 108.0
N8 C19 C20 109.7(5)
N8 C19 C38 126.3(5)
C38 C19 C20 123.9(5)
C19 C20 H20 126.4
C21 C20 C19 107.1(5)
C21 C20 H20 126.4
C20 C21 H21 126.2
C20 C21 C22 107.6(5)
C22 C21 H21 126.2
N8 C22 C21 109.6(5)
C23 C22 N8 126.0(5)
C23 C22 C21 124.4(5)
C22 C23 C24 124.4(5)
C22 C23 C39 118.0(5)
C24 C23 C39 117.6(5)
N9 C24 C23 126.3(5)
N9 C24 C25 110.4(5)
C23 C24 C25 123.2(6)
C24 C25 H25 126.7
C26 C25 C24 106.6(6)
C26 C25 H25 126.7
C25 C26 H26 126.2
C25 C26 C27 107.6(6)
C27 C26 H26 126.2
N9 C27 C26 109.3(5)
N9 C27 C28 126.5(5)
C28 C27 C26 124.1(6)
C27 C28 C29 123.4(5)
C27 C28 C45 117.3(6)
C27 C28 C45A 117.9(9)
C29 C28 C45 119.2(6)
C29 C28 C45A 117.7(9)
N10 C29 C28 126.1(5)
N10 C29 C30 109.3(5)
C28 C29 C30 124.4(5)
C29 C30 H30 126.4
C31 C30 C29 107.1(6)
C31 C30 H30 126.4
C30 C31 H31 126.1
C30 C31 C32 107.8(6)
C32 C31 H31 126.1
N10 C32 C31 109.3(5)
N10 C32 C33 126.3(5)
C33 C32 C31 124.2(6)
C32 C33 C34 124.3(5)
C32 C33 C51 119.1(6)
C32 C33 C51A 116.1(6)
C34 C33 C51 116.3(6)
C34 C33 C51A 119.6(7)
N7 C34 C33 126.2(5)
N7 C34 C35 110.9(5)
C33 C34 C35 122.9(5)
C34 C35 H35 126.6
C36 C35 C34 106.9(5)
C36 C35 H35 126.6
C35 C36 H36 126.3
C35 C36 C37 107.4(5)
C37 C36 H36 126.3
N7 C37 C36 109.7(5)
N7 C37 C38 124.5(5)
C38 C37 C36 125.7(5)
C19 C38 C37 124.3(5)
C19 C38 C57 117.7(5)
C37 C38 C57 117.9(5)
C40 C39 C23 120.4(3)
C40 C39 C44 120.0
C44 C39 C23 119.6(3)
C39 C40 H40 120.0
C39 C40 C41 120.0
C41 C40 H40 120.0
C40 C41 H41 120.0
C42 C41 C40 120.0
C42 C41 H41 120.0
C41 C42 H42 120.0
C43 C42 C41 120.0
C43 C42 H42 120.0
C42 C43 H43 120.0
C44 C43 C42 120.0
C44 C43 H43 120.0
C39 C44 H44 120.0
C43 C44 C39 120.0
C43 C44 H44 120.0
C50 C45 C28 119.0(5)
C50 C45 C46 120.0
C46 C45 C28 121.0(5)
C45 C50 H50 120.0
C45 C50 C49 120.0
C49 C50 H50 120.0
C50 C49 H49 120.0
C48 C49 C50 120.0
C48 C49 H49 120.0
C49 C48 H48 120.0
C47 C48 C49 120.0
C47 C48 H48 120.0
C48 C47 H47 120.0
C46 C47 C48 120.0
C46 C47 H47 120.0
C45 C46 H46 120.0
C47 C46 C45 120.0
C47 C46 H46 120.0
C56 C51 C33 118.8(6)
C56 C51 C52 120.0
C52 C51 C33 121.1(6)
C51 C56 H56 120.0
C55 C56 C51 120.0
C55 C56 H56 120.0
C56 C55 H55 120.0
C54 C55 C56 120.0
C54 C55 H55 120.0
C55 C54 H54 120.0
C53 C54 C55 120.0
C53 C54 H54 120.0
C54 C53 H53 120.0
C54 C53 C52 120.0
C52 C53 H53 120.0
C51 C52 H52 120.0
C53 C52 C51 120.0
C53 C52 H52 120.0
C58 C57 C38 121.5(3)
C58 C57 C62 120.0
C62 C57 C38 118.5(3)
C57 C58 H58 120.0
C59 C58 C57 120.0
C59 C58 H58 120.0
C58 C59 H59 120.0
C58 C59 C60 120.0
C60 C59 H59 120.0
C59 C60 H60 120.0
C61 C60 C59 120.0
C61 C60 H60 120.0
C60 C61 H61 120.0
C62 C61 C60 120.0
C62 C61 H61 120.0
C57 C62 H62 120.0
C61 C62 C57 120.0
C61 C62 H62 120.0
N11 C63 C64 110.0(5)
N11 C63 C82 126.3(5)
C82 C63 C64 123.7(6)
C63 C64 H64 126.6
C65 C64 C63 106.9(6)
C65 C64 H64 126.6
C64 C65 H65 126.4
C64 C65 C66 107.2(5)
C66 C65 H65 126.4
N11 C66 C65 110.6(5)
N11 C66 C67 125.1(5)
C67 C66 C65 124.3(5)
C66 C67 C83 115.9(5)
C68 C67 C66 124.5(5)
C68 C67 C83 119.5(5)
N12 C68 C67 125.3(5)
N12 C68 C69 109.0(5)
C67 C68 C69 125.3(6)
C68 C69 H69 126.1
C70 C69 C68 107.8(6)
C70 C69 H69 126.1
C69 C70 H70 125.9
C69 C70 C71 108.2(6)
C71 C70 H70 125.9
N12 C71 C70 108.0(6)
C72 C71 N12 126.1(6)
C72 C71 C70 125.8(6)
C71 C72 C73 126.0(6)
C71 C72 C89 120.7(7)
C71 C72 C89A 111.1(7)
C73 C72 C89 112.8(6)
C73 C72 C89A 122.6(7)
N13 C73 C72 125.4(6)
N13 C73 C74 109.4(6)
C72 C73 C74 125.1(6)
C73 C74 H74 126.2
C75 C74 C73 107.5(6)
C75 C74 H74 126.2
C74 C75 H75 126.4
C74 C75 C76 107.2(6)
C76 C75 H75 126.4
N13 C76 C75 110.7(6)
N13 C76 C77 124.4(6)
C77 C76 C75 124.8(6)
C76 C77 C95 115.8(5)
C78 C77 C76 124.4(6)
C78 C77 C95 119.8(6)
N14 C78 C77 125.9(6)
N14 C78 C79 109.2(5)
C77 C78 C79 125.0(5)
C78 C79 H79 126.1
C80 C79 C78 107.9(5)
C80 C79 H79 126.1
C79 C80 H80 126.5
C79 C80 C81 107.0(6)
C81 C80 H80 126.5
N14 C81 C80 109.3(5)
N14 C81 C82 126.7(5)
C82 C81 C80 124.0(6)
C63 C82 C101 116.8(5)
C81 C82 C63 123.5(6)
C81 C82 C101 119.7(5)
C84 C83 C67 119.7(3)
C84 C83 C88 120.0
C88 C83 C67 120.3(3)
C83 C84 H84 120.0
C85 C84 C83 120.0
C85 C84 H84 120.0
C84 C85 H85 120.0
C86 C85 C84 120.0
C86 C85 H85 120.0
C85 C86 H86 120.0
C87 C86 C85 120.0
C87 C86 H86 120.0
C86 C87 H87 120.0
C86 C87 C88 120.0
C88 C87 H87 120.0
C83 C88 H88 120.0
C87 C88 C83 120.0
C87 C88 H88 120.0
C94 C89 C72 118.9(6)
C94 C89 C90 120.0
C90 C89 C72 120.7(6)
C89 C94 H94 120.0
C93 C94 C89 120.0
C93 C94 H94 120.0
C94 C93 H93 120.0
C92 C93 C94 120.0
C92 C93 H93 120.0
C93 C92 H92 120.0
C93 C92 C91 120.0
C91 C92 H92 120.0
C92 C91 H91 120.0
C90 C91 C92 120.0
C90 C91 H91 120.0
C89 C90 H90 120.0
C91 C90 C89 120.0
C91 C90 H90 120.0
C96 C95 C77 118.6(3)
C96 C95 C100 120.0
C100 C95 C77 121.4(3)
C95 C96 H96 120.0
C97 C96 C95 120.0
C97 C96 H96 120.0
C96 C97 H97 120.0
C98 C97 C96 120.0
C98 C97 H97 120.0
C97 C98 H98 120.0
C99 C98 C97 120.0
C99 C98 H98 120.0
C98 C99 H99 120.0
C98 C99 C100 120.0
C100 C99 H99 120.0
C95 C100 H100 120.0
C99 C100 C95 120.0
C99 C100 H100 120.0
C106 C101 C82 119.6(3)
C106 C101 C102 120.0
C102 C101 C82 120.4(3)
C101 C106 H106 120.0
C101 C106 C105 120.0
C105 C106 H106 120.0
C106 C105 H105 120.0
C104 C105 C106 120.0
C104 C105 H105 120.0
C105 C104 H104 120.0
C105 C104 C103 120.0
C103 C104 H104 120.0
C104 C103 H103 120.0
C102 C103 C104 120.0
C102 C103 H103 120.0
C101 C102 H102 120.0
C103 C102 C101 120.0
C103 C102 H102 120.0
C3 C4 H4A 110.9
C3 C4 H4B 110.9
H4A C4 H4B 108.9
C5A C4 C3 104.3(11)
C5A C4 H4A 110.9
C5A C4 H4B 110.9
C8S C4S H4S 103.3
C8S C4S C5S 108.5(14)
C8S C4S C3S 134.5(16)
C5S C4S H4S 103.3
C3S C4S H4S 103.3
C3S C4S C5S 100.5(13)
C11S C12S H12S 107.4
C11S C12S C13S 110.0(16)
C13S C12S H12S 107.4
C16S C12S H12S 107.4
C16S C12S C11S 118.9(15)
C16S C12S C13S 105.2(15)
C7S C2S C6S 112.4(13)
C7S C2S C3S 114.2(13)
C6S C2S C3S 106.6(13)
C1S C2S C7S 108.8(13)
C1S C2S C6S 109.5(14)
C1S C2S C3S 105.0(13)
C4S C8S H8SA 109.5
C4S C8S H8SB 109.5
C4S C8S H8SC 109.5
H8SA C8S H8SB 109.5
H8SA C8S H8SC 109.5
H8SB C8S H8SC 109.5
C2S C7S H7SA 109.5
C2S C7S H7SB 109.5
C2S C7S H7SC 109.5
H7SA C7S H7SB 109.5
H7SA C7S H7SC 109.5
H7SB C7S H7SC 109.5
C4S C5S H5SA 109.5
C4S C5S H5SB 109.5
C4S C5S H5SC 109.5
H5SA C5S H5SB 109.5
H5SA C5S H5SC 109.5
H5SB C5S H5SC 109.5
C12S C11S H11C 106.6
C12S C11S H11D 106.6
H11C C11S H11D 106.6
C10S C11S C12S 122.8(14)
C10S C11S H11C 106.6
C10S C11S H11D 106.6
C11S C10S C9S 110.4(13)
C11S C10S C14S 124.0(14)
C11S C10S C15S 102.6(14)
C9S C10S C15S 100.5(13)
C14S C10S C9S 113.4(13)
C14S C10S C15S 101.9(11)
C12S C13S H13A 109.5
C12S C13S H13B 109.5
C12S C13S H13C 109.5
H13A C13S H13B 109.5
H13A C13S H13C 109.5
H13B C13S H13C 109.5
C12S C16S H16C 109.5
C12S C16S H16D 109.5
C12S C16S H16E 109.5
H16C C16S H16D 109.5
H16C C16S H16E 109.5
H16D C16S H16E 109.5
C10S C9S H9SA 109.5
C10S C9S H9SB 109.5
C10S C9S H9SC 109.5
H9SA C9S H9SB 109.5
H9SA C9S H9SC 109.5
H9SB C9S H9SC 109.5
C2S C6S H6SA 109.5
C2S C6S H6SB 109.5
C2S C6S H6SC 109.4
H6SA C6S H6SB 109.5
H6SA C6S H6SC 109.5
H6SB C6S H6SC 109.5
C10S C14S H14A 109.5
C10S C14S H14B 109.5
C10S C14S H14C 109.5
H14A C14S H14B 109.5
H14A C14S H14C 109.5
H14B C14S H14C 109.5
C10S C15S H15C 109.5
C10S C15S H15D 109.5
C10S C15S H15E 109.5
H15C C15S H15D 109.5
H15C C15S H15E 109.5
H15D C15S H15E 109.5
C47A C46A H46A 120.0
C47A C46A C45A 120.0
C45A C46A H46A 120.0
C46A C47A H47A 120.0
C48A C47A C46A 120.0
C48A C47A H47A 120.0
C47A C48A H48A 120.0
C49A C48A C47A 120.0
C49A C48A H48A 120.0
C48A C49A H49A 120.0
C48A C49A C50A 120.0
C50A C49A H49A 120.0
C49A C50A H50A 120.0
C45A C50A C49A 120.0
C45A C50A H50A 120.0
C46A C45A C28 121.5(11)
C50A C45A C28 118.2(11)
C50A C45A C46A 120.0
C89A C90A H90A 120.0
C89A C90A C91A 120.0
C91A C90A H90A 120.0
C90A C89A C72 117.3(7)
C94A C89A C72 122.4(7)
C94A C89A C90A 120.0
C89A C94A H94A 120.0
C89A C94A C93A 120.0
C93A C94A H94A 120.0
C94A C93A H93A 120.0
C94A C93A C92A 120.0
C92A C93A H93A 120.0
C93A C92A H92A 120.0
C91A C92A C93A 120.0
C91A C92A H92A 120.0
C90A C91A H91A 120.0
C92A C91A C90A 120.0
C92A C91A H91A 120.0
C52A C51A C33 119.8(7)
C52A C51A C56A 120.0
C56A C51A C33 120.2(7)
C51A C52A H52A 120.0
C51A C52A C53A 120.0
C53A C52A H52A 120.0
C52A C53A H53A 120.0
C52A C53A C54A 120.0
C54A C53A H53A 120.0
C53A C54A H54A 120.0
C55A C54A C53A 120.0
C55A C54A H54A 120.0
C54A C55A H55A 120.0
C54A C55A C56A 120.0
C56A C55A H55A 120.0
C51A C56A H56A 120.0
C55A C56A C51A 120.0
C55A C56A H56A 120.0
C6 C5A C4 111.1(11)
C6 C5A H5AA 109.4
C6 C5A H5AB 109.4
C4 C5A H5AA 109.4
C4 C5A H5AB 109.4
H5AA C5A H5AB 108.0
C3 C4A C5 105.6(10)
C3 C4A H4AA 110.6
C3 C4A H4AB 110.6
C5 C4A H4AA 110.6
C5 C4A H4AB 110.6
H4AA C4A H4AB 108.8
C4S C3S C2S 120.0(14)
C4S C3S H3SA 107.3
C4S C3S H3SB 107.3
C2S C3S H3SA 107.3
C2S C3S H3SB 107.3
H3SA C3S H3SB 106.9
C2S C1S H1SA 109.5
C2S C1S H1SB 109.5
C2S C1S H1SC 109.4
H1SA C1S H1SB 109.5
H1SA C1S H1SC 109.5
H1SB C1S H1SC 109.5
H23A C23S H23B 109.5
H23A C23S H23C 109.5
H23B C23S H23C 109.5
C17S C23S H23A 109.5
C17S C23S H23B 109.5
C17S C23S H23C 109.4
C17S C22S H22S 120.1
C17S C22S C21S 120.0
C21S C22S H22S 119.9
C22S C17S C23S 135(3)
C22S C17S C18S 120.0
C18S C17S C23S 104(3)
C17S C18S H18S 120.0
C19S C18S C17S 120.0
C19S C18S H18S 120.0
C18S C19S H19S 120.0
C18S C19S C20S 120.0
C20S C19S H19S 120.0
C19S C20S H20S 120.0
C19S C20S C21S 120.0
C21S C20S H20S 120.0
C22S C21S H21S 120.0
C20S C21S C22S 120.0
C20S C21S H21S 120.0

loop_
_geom_bond_atom_site_label_1
_geom_bond_atom_site_label_2
_geom_bond_distance
Zr1 O1 2.134(4)
Zr1 O3 2.118(4)
Zr1 O5 2.105(4)
Zr1 N7 2.294(5)
Zr1 N8 2.295(4)
Zr1 N9 2.292(5)
Zr1 N10 2.301(4)
Zr2 O2 2.103(4)
Zr2 O4 2.110(4)
Zr2 O6 2.133(4)
Zr2 N11 2.298(5)
Zr2 N12 2.297(5)
Zr2 N13 2.284(5)
Zr2 N14 2.306(5)
Fe1 N1 1.910(5)
Fe1 N2 1.896(5)
Fe1 N3 1.923(4)
Fe1 N4 1.909(4)
Fe1 N5 1.902(5)
Fe1 N6 1.924(5)
O1 N1 1.361(6)
O2 N2 1.372(6)
O3 N3 1.359(6)
O4 N4 1.357(6)
O5 N5 1.370(6)
O6 N6 1.356(6)
N1 C1 1.300(8)
N2 C2 1.304(8)
N3 C7 1.297(7)
N4 C8 1.315(7)
N5 C13 1.309(7)
N6 C14 1.297(7)
N7 C34 1.362(7)
N7 C37 1.392(8)
N8 C19 1.372(7)
N8 C22 1.380(7)
N9 C24 1.370(8)
N9 C27 1.386(8)
N10 C29 1.366(8)
N10 C32 1.368(7)
N11 C63 1.374(8)
N11 C66 1.377(7)
N12 C68 1.363(8)
N12 C71 1.395(8)
N13 C73 1.382(9)
N13 C76 1.394(8)
N14 C78 1.377(7)
N14 C81 1.375(8)
C1 C2 1.434(8)
C1 C6 1.496(9)
C3 H3BC 0.9700
C3 H3BD 0.9700
C3 H3AA 0.9700
C3 H3AB 0.9700
C3 C2 1.501(8)
C3 C4 1.558(16)
C3 C4A 1.557(13)
C5 H5A 0.9700
C5 H5B 0.9700
C5 C6 1.495(18)
C5 C4A 1.554(15)
C6 H6AA 0.9700
C6 H6AB 0.9700
C6 H6BC 0.9700
C6 H6BD 0.9700
C6 C5A 1.502(14)
C7 C8 1.428(8)
C7 C12 1.497(8)
C8 C9 1.486(8)
C9 H9A 0.9700
C9 H9B 0.9700
C9 C10 1.522(9)
C10 H10A 0.9700
C10 H10B 0.9700
C10 C11 1.486(11)
C11 H11A 0.9700
C11 H11B 0.9700
C11 C12 1.549(9)
C12 H12A 0.9700
C12 H12B 0.9700
C13 C14 1.452(8)
C13 C18 1.480(9)
C14 C15 1.498(8)
C15 H15A 0.9700
C15 H15B 0.9700
C15 C16 1.503(9)
C16 H16A 0.9700
C16 H16B 0.9700
C16 C17 1.524(10)
C17 H17A 0.9700
C17 H17B 0.9700
C17 C18 1.530(10)
C18 H18A 0.9700
C18 H18B 0.9700
C19 C20 1.442(8)
C19 C38 1.381(8)
C20 H20 0.9300
C20 C21 1.339(9)
C21 H21 0.9300
C21 C22 1.433(8)
C22 C23 1.383(8)
C23 C24 1.401(9)
C23 C39 1.507(6)
C24 C25 1.434(8)
C25 H25 0.9300
C25 C26 1.359(10)
C26 H26 0.9300
C26 C27 1.433(9)
C27 C28 1.402(9)
C28 C29 1.412(9)
C28 C45 1.512(8)
C28 C45A 1.433(13)
C29 C30 1.434(9)
C30 H30 0.9300
C30 C31 1.330(10)
C31 H31 0.9300
C31 C32 1.424(8)
C32 C33 1.408(9)
C33 C34 1.412(8)
C33 C51 1.511(9)
C33 C51A 1.493(9)
C34 C35 1.428(8)
C35 H35 0.9300
C35 C36 1.346(9)
C36 H36 0.9300
C36 C37 1.427(8)
C37 C38 1.415(8)
C38 C57 1.500(6)
C39 C40 1.3900
C39 C44 1.3900
C40 H40 0.9300
C40 C41 1.3900
C41 H41 0.9300
C41 C42 1.3900
C42 H42 0.9300
C42 C43 1.3900
C43 H43 0.9300
C43 C44 1.3900
C44 H44 0.9300
C45 C50 1.3900
C45 C46 1.3900
C50 H50 0.9300
C50 C49 1.3900
C49 H49 0.9300
C49 C48 1.3900
C48 H48 0.9300
C48 C47 1.3900
C47 H47 0.9300
C47 C46 1.3900
C46 H46 0.9300
C51 C56 1.3900
C51 C52 1.3900
C56 H56 0.9300
C56 C55 1.3900
C55 H55 0.9300
C55 C54 1.3900
C54 H54 0.9300
C54 C53 1.3900
C53 H53 0.9300
C53 C52 1.3900
C52 H52 0.9300
C57 C58 1.3900
C57 C62 1.3900
C58 H58 0.9300
C58 C59 1.3900
C59 H59 0.9300
C59 C60 1.3900
C60 H60 0.9300
C60 C61 1.3900
C61 H61 0.9300
C61 C62 1.3900
C62 H62 0.9300
C63 C64 1.443(8)
C63 C82 1.411(8)
C64 H64 0.9300
C64 C65 1.347(9)
C65 H65 0.9300
C65 C66 1.426(9)
C66 C67 1.409(9)
C67 C68 1.386(9)
C67 C83 1.516(6)
C68 C69 1.447(9)
C69 H69 0.9300
C69 C70 1.324(11)
C70 H70 0.9300
C70 C71 1.444(10)
C71 C72 1.378(9)
C72 C73 1.397(10)
C72 C89 1.481(9)
C72 C89A 1.610(11)
C73 C74 1.446(9)
C74 H74 0.9300
C74 C75 1.350(11)
C75 H75 0.9300
C75 C76 1.417(10)
C76 C77 1.414(10)
C77 C78 1.385(9)
C77 C95 1.516(7)
C78 C79 1.441(9)
C79 H79 0.9300
C79 C80 1.340(10)
C80 H80 0.9300
C80 C81 1.451(9)
C81 C82 1.380(9)
C82 C101 1.512(7)
C83 C84 1.3900
C83 C88 1.3900
C84 H84 0.9300
C84 C85 1.3900
C85 H85 0.9300
C85 C86 1.3900
C86 H86 0.9300
C86 C87 1.3900
C87 H87 0.9300
C87 C88 1.3900
C88 H88 0.9300
C89 C94 1.3900
C89 C90 1.3900
C94 H94 0.9300
C94 C93 1.3900
C93 H93 0.9300
C93 C92 1.3900
C92 H92 0.9300
C92 C91 1.3900
C91 H91 0.9300
C91 C90 1.3900
C90 H90 0.9300
C95 C96 1.3900
C95 C100 1.3900
C96 H96 0.9300
C96 C97 1.3900
C97 H97 0.9300
C97 C98 1.3900
C98 H98 0.9300
C98 C99 1.3900
C99 H99 0.9300
C99 C100 1.3900
C100 H100 0.9300
C101 C106 1.3900
C101 C102 1.3900
C106 H106 0.9300
C106 C105 1.3900
C105 H105 0.9300
C105 C104 1.3900
C104 H104 0.9300
C104 C103 1.3900
C103 H103 0.9300
C103 C102 1.3900
C102 H102 0.9300
C4 H4A 0.9700
C4 H4B 0.9700
C4 C5A 1.551(15)
C4S H4S 0.9800
C4S C8S 1.44(2)
C4S C5S 1.54(2)
C4S C3S 1.48(2)
C12S H12S 0.9800
C12S C11S 1.51(2)
C12S C13S 1.52(3)
C12S C16S 1.48(3)
C2S C7S 1.55(2)
C2S C6S 1.551(15)
C2S C3S 1.54(2)
C2S C1S 1.437(16)
C8S H8SA 0.9600
C8S H8SB 0.9600
C8S H8SC 0.9600
C7S H7SA 0.9600
C7S H7SB 0.9600
C7S H7SC 0.9600
C5S H5SA 0.9600
C5S H5SB 0.9600
C5S H5SC 0.9600
C11S H11C 0.9700
C11S H11D 0.9700
C11S C10S 1.46(2)
C10S C9S 1.53(2)
C10S C14S 1.499(15)
C10S C15S 1.625(17)
C13S H13A 0.9600
C13S H13B 0.9600
C13S H13C 0.9600
C16S H16C 0.9600
C16S H16D 0.9600
C16S H16E 0.9600
C9S H9SA 0.9600
C9S H9SB 0.9600
C9S H9SC 0.9600
C6S H6SA 0.9600
C6S H6SB 0.9600
C6S H6SC 0.9600
C14S H14A 0.9600
C14S H14B 0.9600
C14S H14C 0.9600
C15S H15C 0.9600
C15S H15D 0.9600
C15S H15E 0.9600
C46A H46A 0.9300
C46A C47A 1.3900
C46A C45A 1.3900
C47A H47A 0.9300
C47A C48A 1.3900
C48A H48A 0.9300
C48A C49A 1.3900
C49A H49A 0.9300
C49A C50A 1.3900
C50A H50A 0.9300
C50A C45A 1.3900
C90A H90A 0.9300
C90A C89A 1.3900
C90A C91A 1.3900
C89A C94A 1.3900
C94A H94A 0.9300
C94A C93A 1.3900
C93A H93A 0.9300
C93A C92A 1.3900
C92A H92A 0.9300
C92A C91A 1.3900
C91A H91A 0.9300
C51A C52A 1.3900
C51A C56A 1.3900
C52A H52A 0.9300
C52A C53A 1.3900
C53A H53A 0.9300
C53A C54A 1.3900
C54A H54A 0.9300
C54A C55A 1.3900
C55A H55A 0.9300
C55A C56A 1.3900
C56A H56A 0.9300
C5A H5AA 0.9700
C5A H5AB 0.9700
C4A H4AA 0.9700
C4A H4AB 0.9700
C3S H3SA 0.9700
C3S H3SB 0.9700
C1S H1SA 0.9600
C1S H1SB 0.9600
C1S H1SC 0.9600
C23S H23A 0.9600
C23S H23B 0.9600
C23S H23C 0.9600
C23S C17S 1.552(19)
C22S H22S 0.9300
C22S C17S 1.3900
C22S C21S 1.3900
C17S C18S 1.3900
C18S H18S 0.9300
C18S C19S 1.3900
C19S H19S 0.9300
C19S C20S 1.3900
C20S H20S 0.9300
C20S C21S 1.3900
C21S H21S 0.9300

loop_
_geom_torsion_atom_site_label_1
_geom_torsion_atom_site_label_2
_geom_torsion_atom_site_label_3
_geom_torsion_atom_site_label_4
_geom_torsion
Zr1 O1 N1 Fe1 41.0(5)
Zr1 O1 N1 C1 -130.3(5)
Zr1 O3 N3 Fe1 37.5(5)
Zr1 O3 N3 C7 -132.5(4)
Zr1 O5 N5 Fe1 37.6(6)
Zr1 O5 N5 C13 -130.8(4)
Zr1 N7 C34 C33 24.6(8)
Zr1 N7 C34 C35 -156.5(4)
Zr1 N7 C37 C36 156.4(4)
Zr1 N7 C37 C38 -26.8(7)
Zr1 N8 C19 C20 -150.2(4)
Zr1 N8 C19 C38 33.1(7)
Zr1 N8 C22 C21 150.2(4)
Zr1 N8 C22 C23 -30.9(7)
Zr1 N9 C24 C23 26.2(8)
Zr1 N9 C24 C25 -156.2(4)
Zr1 N9 C27 C26 156.4(4)
Zr1 N9 C27 C28 -25.9(8)
Zr1 N10 C29 C28 30.4(8)
Zr1 N10 C29 C30 -154.4(4)
Zr1 N10 C32 C31 154.8(4)
Zr1 N10 C32 C33 -29.6(8)
Zr2 O2 N2 Fe1 38.5(6)
Zr2 O2 N2 C2 -133.1(4)
Zr2 O4 N4 Fe1 34.2(6)
Zr2 O4 N4 C8 -136.9(4)
Zr2 O6 N6 Fe1 38.6(5)
Zr2 O6 N6 C14 -134.9(4)
Zr2 N11 C63 C64 160.0(4)
Zr2 N11 C63 C82 -20.3(8)
Zr2 N11 C66 C65 -159.7(4)
Zr2 N11 C66 C67 21.4(8)
Zr2 N12 C68 C67 -35.3(8)
Zr2 N12 C68 C69 151.4(4)
Zr2 N12 C71 C70 -152.5(4)
Zr2 N12 C71 C72 31.3(8)
Zr2 N13 C73 C72 -19.5(8)
Zr2 N13 C73 C74 163.3(4)
Zr2 N13 C76 C75 -163.6(4)
Zr2 N13 C76 C77 20.5(8)
Zr2 N14 C78 C77 -38.8(7)
Zr2 N14 C78 C79 141.2(4)
Zr2 N14 C81 C80 -141.4(4)
Zr2 N14 C81 C82 39.4(8)
Fe1 N1 C1 C2 6.6(7)
Fe1 N1 C1 C6 -175.9(6)
Fe1 N2 C2 C1 5.1(7)
Fe1 N2 C2 C3 -174.4(6)
Fe1 N3 C7 C8 7.9(7)
Fe1 N3 C7 C12 -173.6(5)
Fe1 N4 C8 C7 5.9(6)
Fe1 N4 C8 C9 -175.1(5)
Fe1 N5 C13 C14 8.6(6)
Fe1 N5 C13 C18 -173.3(5)
Fe1 N6 C14 C13 4.6(6)
Fe1 N6 C14 C15 -177.4(5)
O1 N1 C1 C2 178.7(5)
O1 N1 C1 C6 -3.8(9)
O2 N2 C2 C1 177.5(5)
O2 N2 C2 C3 -2.1(9)
O3 N3 C7 C8 178.9(5)
O3 N3 C7 C12 -2.7(8)
O4 N4 C8 C7 177.9(5)
O4 N4 C8 C9 -3.2(8)
O5 N5 C13 C14 177.9(4)
O5 N5 C13 C18 -3.9(9)
O6 N6 C14 C13 178.7(5)
O6 N6 C14 C15 -3.3(8)
N1 Fe1 N2 O2 -172.9(5)
N1 Fe1 N2 C2 -1.4(4)
N1 C1 C2 N2 -7.5(8)
N1 C1 C2 C3 172.0(6)
N1 C1 C6 C5 -176.3(8)
N1 C1 C6 C5A -159.4(8)
N3 Fe1 N2 O2 -119.1(6)
N3 Fe1 N2 C2 52.3(8)
N3 C7 C8 N4 -8.9(7)
N3 C7 C8 C9 172.2(5)
N3 C7 C12 C11 172.2(6)
N4 Fe1 N2 O2 -64.3(4)
N4 Fe1 N2 C2 107.1(5)
N4 C8 C9 C10 169.5(6)
N5 Fe1 N2 O2 102.3(4)
N5 Fe1 N2 C2 -86.3(5)
N5 C13 C14 N6 -8.4(7)
N5 C13 C14 C15 173.6(5)
N5 C13 C18 C17 167.0(6)
N6 Fe1 N2 O2 23.7(4)
N6 Fe1 N2 C2 -164.8(5)
N6 C14 C15 C16 172.3(6)
N7 C34 C35 C36 0.2(7)
N7 C37 C38 C19 -7.2(9)
N7 C37 C38 C57 171.8(5)
N8 C19 C20 C21 0.3(6)
N8 C19 C38 C37 3.7(9)
N8 C19 C38 C57 -175.3(5)
N8 C22 C23 C24 -4.1(9)
N8 C22 C23 C39 177.2(5)
N9 C24 C25 C26 -0.9(8)
N9 C27 C28 C29 -3.8(10)
N9 C27 C28 C45 179.9(6)
N9 C27 C28 C45A -172.5(10)
N10 C29 C30 C31 -2.7(8)
N10 C32 C33 C34 0.3(9)
N10 C32 C33 C51 -173.8(6)
N10 C32 C33 C51A -177.4(6)
N11 C63 C64 C65 -0.6(7)
N11 C63 C82 C81 -9.3(10)
N11 C63 C82 C101 171.8(5)
N11 C66 C67 C68 9.1(9)
N11 C66 C67 C83 -175.2(5)
N12 C68 C69 C70 3.5(8)
N12 C71 C72 C73 -1.9(10)
N12 C71 C72 C89 170.1(6)
N12 C71 C72 C89A -176.0(7)
N13 C73 C74 C75 -0.6(7)
N13 C76 C77 C78 11.9(9)
N13 C76 C77 C95 -168.1(5)
N14 C78 C79 C80 1.7(7)
N14 C81 C82 C63 -1.7(10)
N14 C81 C82 C101 177.2(5)
C1 C6 C5A C4 -52.2(14)
C3 C4 C5A C6 72.7(13)
C2 C1 C6 C5 1.0(12)
C2 C1 C6 C5A 17.9(12)
C2 C3 C4 C5A -55.4(12)
C2 C3 C4A C5 59.0(12)
C5 C6 C5A C4 51(3)
C6 C1 C2 N2 174.9(7)
C6 C1 C2 C3 -5.6(11)
C6 C5 C4A C3 -67.5(14)
C7 C8 C9 C10 -11.7(9)
C8 C7 C12 C11 -9.5(9)
C8 C9 C10 C11 46.2(9)
C9 C10 C11 C12 -64.4(9)
C10 C11 C12 C7 43.6(9)
C12 C7 C8 N4 172.7(6)
C12 C7 C8 C9 -6.3(9)
C13 C14 C15 C16 -9.9(9)
C14 C13 C18 C17 -15.0(9)
C14 C15 C16 C17 44.4(8)
C15 C16 C17 C18 -65.1(8)
C16 C17 C18 C13 47.5(8)
C18 C13 C14 N6 173.4(6)
C18 C13 C14 C15 -4.7(9)
C19 N8 C22 C21 0.5(6)
C19 N8 C22 C23 179.4(5)
C19 C20 C21 C22 0.0(7)
C19 C38 C57 C58 -113.5(5)
C19 C38 C57 C62 63.1(6)
C20 C19 C38 C37 -172.6(5)
C20 C19 C38 C57 8.4(8)
C20 C21 C22 N8 -0.3(7)
C20 C21 C22 C23 -179.3(5)
C21 C22 C23 C24 174.6(5)
C21 C22 C23 C39 -4.0(8)
C22 N8 C19 C20 -0.5(6)
C22 N8 C19 C38 -177.2(5)
C22 C23 C24 N9 6.8(10)
C22 C23 C24 C25 -170.4(6)
C22 C23 C39 C40 80.0(5)
C22 C23 C39 C44 -99.8(5)
C23 C24 C25 C26 176.7(6)
C23 C39 C40 C41 -179.8(4)
C23 C39 C44 C43 179.8(4)
C24 N9 C27 C26 0.2(7)
C24 N9 C27 C28 177.8(6)
C24 C23 C39 C40 -98.7(5)
C24 C23 C39 C44 81.5(5)
C24 C25 C26 C27 1.0(8)
C25 C26 C27 N9 -0.7(8)
C25 C26 C27 C28 -178.5(6)
C26 C27 C28 C29 173.6(6)
C26 C27 C28 C45 -2.8(9)
C26 C27 C28 C45A 4.9(12)
C27 N9 C24 C23 -177.1(6)
C27 N9 C24 C25 0.4(7)
C27 C28 C29 N10 1.3(9)
C27 C28 C29 C30 -173.2(6)
C27 C28 C45 C50 118.9(6)
C27 C28 C45 C46 -62.6(8)
C27 C28 C45A C46A -120.9(11)
C27 C28 C45A C50A 53.0(14)
C28 C29 C30 C31 172.6(6)
C28 C45 C50 C49 178.5(7)
C28 C45 C46 C47 -178.5(8)
C29 N10 C32 C31 -3.7(6)
C29 N10 C32 C33 171.9(6)
C29 C28 C45 C50 -57.6(8)
C29 C28 C45 C46 120.9(6)
C29 C28 C45A C46A 69.8(15)
C29 C28 C45A C50A -116.3(11)
C29 C30 C31 C32 0.4(8)
C30 C31 C32 N10 2.1(8)
C30 C31 C32 C33 -173.7(6)
C31 C32 C33 C34 175.4(6)
C31 C32 C33 C51 1.2(9)
C31 C32 C33 C51A -2.4(9)
C32 N10 C29 C28 -171.3(6)
C32 N10 C29 C30 3.9(6)
C32 C33 C34 N7 2.6(9)
C32 C33 C34 C35 -176.2(6)
C32 C33 C51 C56 75.3(8)
C32 C33 C51 C52 -101.5(8)
C32 C33 C51A C52A -79.6(9)
C32 C33 C51A C56A 100.7(8)
C33 C34 C35 C36 179.1(5)
C33 C51 C56 C55 -176.8(10)
C33 C51 C52 C53 176.8(10)
C33 C51A C52A C53A -179.7(10)
C33 C51A C56A C55A 179.7(10)
C34 N7 C37 C36 -1.1(6)
C34 N7 C37 C38 175.6(5)
C34 C33 C51 C56 -99.4(7)
C34 C33 C51 C52 83.8(8)
C34 C33 C51A C52A 102.5(8)
C34 C33 C51A C56A -77.2(8)
C34 C35 C36 C37 -0.8(7)
C35 C36 C37 N7 1.3(7)
C35 C36 C37 C38 -175.5(6)
C36 C37 C38 C19 169.0(6)
C36 C37 C38 C57 -12.0(8)
C37 N7 C34 C33 -178.3(5)
C37 N7 C34 C35 0.6(6)
C37 C38 C57 C58 67.5(6)
C37 C38 C57 C62 -115.9(5)
C38 C19 C20 C21 177.1(5)
C38 C57 C58 C59 176.6(4)
C38 C57 C62 C61 -176.7(4)
C39 C23 C24 N9 -174.5(5)
C39 C23 C24 C25 8.3(9)
C39 C40 C41 C42 0.0
C40 C39 C44 C43 0.0
C40 C41 C42 C43 0.0
C41 C42 C43 C44 0.0
C42 C43 C44 C39 0.0
C44 C39 C40 C41 0.0
C45 C28 C29 N10 177.6(6)
C45 C28 C29 C30 3.1(9)
C45 C28 C45A C46A -34(7)
C45 C28 C45A C50A 140(8)
C45 C50 C49 C48 0.0
C50 C45 C46 C47 0.0
C50 C49 C48 C47 0.0
C49 C48 C47 C46 0.0
C48 C47 C46 C45 0.0
C46 C45 C50 C49 0.0
C51 C33 C34 N7 176.9(6)
C51 C33 C34 C35 -1.8(9)
C51 C33 C51A C52A 145(10)
C51 C33 C51A C56A -35(9)
C51 C56 C55 C54 0.0
C56 C51 C52 C53 0.0
C56 C55 C54 C53 0.0
C55 C54 C53 C52 0.0
C54 C53 C52 C51 0.0
C52 C51 C56 C55 0.0
C57 C58 C59 C60 0.0
C58 C57 C62 C61 0.0
C58 C59 C60 C61 0.0
C59 C60 C61 C62 0.0
C60 C61 C62 C57 0.0
C62 C57 C58 C59 0.0
C63 N11 C66 C65 -1.3(6)
C63 N11 C66 C67 179.9(5)
C63 C64 C65 C66 -0.2(8)
C63 C82 C101 C106 -64.6(6)
C63 C82 C101 C102 113.3(5)
C64 C63 C82 C81 170.4(6)
C64 C63 C82 C101 -8.5(9)
C64 C65 C66 N11 0.9(7)
C64 C65 C66 C67 179.7(6)
C65 C66 C67 C68 -169.6(6)
C65 C66 C67 C83 6.1(8)
C66 N11 C63 C64 1.2(6)
C66 N11 C63 C82 -179.1(6)
C66 C67 C68 N12 -1.6(9)
C66 C67 C68 C69 170.7(6)
C66 C67 C83 C84 64.0(6)
C66 C67 C83 C88 -116.3(5)
C67 C68 C69 C70 -169.8(6)
C67 C83 C84 C85 179.7(5)
C67 C83 C88 C87 -179.7(5)
C68 N12 C71 C70 3.1(7)
C68 N12 C71 C72 -173.1(6)
C68 C67 C83 C84 -120.1(5)
C68 C67 C83 C88 59.6(6)
C68 C69 C70 C71 -1.5(8)
C69 C70 C71 N12 -1.0(8)
C69 C70 C71 C72 175.3(7)
C70 C71 C72 C73 -177.4(6)
C70 C71 C72 C89 -5.5(11)
C70 C71 C72 C89A 8.4(10)
C71 N12 C68 C67 169.2(6)
C71 N12 C68 C69 -4.1(6)
C71 C72 C73 N13 -5.0(10)
C71 C72 C73 C74 171.8(6)
C71 C72 C89 C94 111.7(7)
C71 C72 C89 C90 -61.1(9)
C71 C72 C89A C90A -66.4(9)
C71 C72 C89A C94A 119.9(7)
C72 C73 C74 C75 -177.8(6)
C72 C89 C94 C93 -172.8(8)
C72 C89 C90 C91 172.7(9)
C72 C89A C94A C93A 173.6(10)
C73 N13 C76 C75 -0.9(6)
C73 N13 C76 C77 -176.8(6)
C73 C72 C89 C94 -75.3(8)
C73 C72 C89 C90 111.9(7)
C73 C72 C89A C90A 119.2(8)
C73 C72 C89A C94A -54.5(10)
C73 C74 C75 C76 0.1(7)
C74 C75 C76 N13 0.5(7)
C74 C75 C76 C77 176.4(6)
C75 C76 C77 C78 -163.5(6)
C75 C76 C77 C95 16.6(8)
C76 N13 C73 C72 178.1(6)
C76 N13 C73 C74 0.9(6)
C76 C77 C78 N14 -1.2(9)
C76 C77 C78 C79 178.7(6)
C76 C77 C95 C96 58.2(6)
C76 C77 C95 C100 -124.8(5)
C77 C78 C79 C80 -178.3(6)
C77 C95 C96 C97 177.1(5)
C77 C95 C100 C99 -177.0(5)
C78 N14 C81 C80 2.3(6)
C78 N14 C81 C82 -176.9(6)
C78 C77 C95 C96 -121.8(5)
C78 C77 C95 C100 55.3(6)
C78 C79 C80 C81 -0.2(7)
C79 C80 C81 N14 -1.3(7)
C79 C80 C81 C82 177.9(6)
C80 C81 C82 C63 179.1(6)
C80 C81 C82 C101 -1.9(9)
C81 N14 C78 C77 177.5(5)
C81 N14 C78 C79 -2.5(6)
C81 C82 C101 C106 116.4(5)
C81 C82 C101 C102 -65.7(6)
C82 C63 C64 C65 179.6(6)
C82 C101 C106 C105 178.0(4)
C82 C101 C102 C103 -178.0(4)
C83 C67 C68 N12 -177.1(5)
C83 C67 C68 C69 -4.9(9)
C83 C84 C85 C86 0.0
C84 C83 C88 C87 0.0
C84 C85 C86 C87 0.0
C85 C86 C87 C88 0.0
C86 C87 C88 C83 0.0
C88 C83 C84 C85 0.0
C89 C72 C73 N13 -177.5(6)
C89 C72 C73 C74 -0.7(9)
C89 C72 C89A C90A 64(2)
C89 C72 C89A C94A -110(2)
C89 C94 C93 C92 0.0
C94 C89 C90 C91 0.0
C94 C93 C92 C91 0.0
C93 C92 C91 C90 0.0
C92 C91 C90 C89 0.0
C90 C89 C94 C93 0.0
C95 C77 C78 N14 178.7(5)
C95 C77 C78 C79 -1.3(8)
C95 C96 C97 C98 0.0
C96 C95 C100 C99 0.0
C96 C97 C98 C99 0.0
C97 C98 C99 C100 0.0
C98 C99 C100 C95 0.0
C100 C95 C96 C97 0.0
C101 C106 C105 C104 0.0
C106 C101 C102 C103 0.0
C106 C105 C104 C103 0.0
C105 C104 C103 C102 0.0
C104 C103 C102 C101 0.0
C102 C101 C106 C105 0.0
C4 C3 C2 N2 -154.8(8)
C4 C3 C2 C1 25.7(11)
C4 C3 C4A C5 -41.8(10)
C12S C11S C10S C9S -178.1(18)
C12S C11S C10S C14S -38(3)
C12S C11S C10S C15S 76(2)
C8S C4S C3S C2S 78(2)
C7S C2S C3S C4S 54.2(19)
C5S C4S C3S C2S -152.8(14)
C13S C12S C11S C10S 126.9(19)
C16S C12S C11S C10S -112(2)
C6S C2S C3S C4S -70.5(18)
C46A C47A C48A C49A 0.0
C47A C46A C45A C28 173.8(17)
C47A C46A C45A C50A 0.0
C47A C48A C49A C50A 0.0
C48A C49A C50A C45A 0.0
C49A C50A C45A C28 -174.0(17)
C49A C50A C45A C46A 0.0
C45A C28 C29 N10 170.0(9)
C45A C28 C29 C30 -4.5(12)
C45A C28 C45 C50 22(8)
C45A C28 C45 C46 -159(8)
C45A C46A C47A C48A 0.0
C90A C89A C94A C93A 0.0
C89A C72 C73 N13 168.6(7)
C89A C72 C73 C74 -14.7(10)
C89A C72 C89 C94 56(2)
C89A C72 C89 C90 -117(2)
C89A C90A C91A C92A 0.0
C89A C94A C93A C92A 0.0
C94A C93A C92A C91A 0.0
C93A C92A C91A C90A 0.0
C91A C90A C89A C72 -173.9(10)
C91A C90A C89A C94A 0.0
C51A C33 C34 N7 -179.7(6)
C51A C33 C34 C35 1.5(9)
C51A C33 C51 C56 122(10)
C51A C33 C51 C52 -55(9)
C51A C52A C53A C54A 0.0
C52A C51A C56A C55A 0.0
C52A C53A C54A C55A 0.0
C53A C54A C55A C56A 0.0
C54A C55A C56A C51A 0.0
C56A C51A C52A C53A 0.0
C4A C3 C2 N2 153.3(8)
C4A C3 C2 C1 -26.2(10)
C4A C3 C4 C5A 41.7(10)
C4A C5 C6 C1 36.0(15)
C4A C5 C6 C5A -47(3)
C1S C2S C3S C4S 173.3(15)
C23S C17S C18S C19S -169(3)
C22S C17S C18S C19S 0.0
C17S C22S C21S C20S 0.0
C17S C18S C19S C20S 0.0
C18S C19S C20S C21S 0.0
C19S C20S C21S C22S 0.0
C21S C22S C17S C23S 165(4)
C21S C22S C17S C18S 0.0
